data_4310326
loop_
_publ_author_name
'Aldjia Choualeb'
'Pierre Braunstein'
'Jacky Ros\'e'
'Richard Welter'

_publ_contact_author_address
;
Institut Le Bel, rue Blaise Pascal, 67000 STRASBOURG, FRANCE
;
_publ_contact_author_email braunst@chimie.u-strasbg.fr
_publ_contact_author_fax 0390241232
_publ_contact_author_name
;
Pierre Braunstein
;
_publ_contact_author_phone 0390241593
_publ_section_title
;
 Reactions of the Tetrahedral Clusters [MCo3(CO)12]- (M = Ru, Fe) with
 Functional Mono- and Diynes
;
_journal_name_full 'Inorganic Chemistry'
_journal_page_first 57
_journal_page_last 71
_journal_paper_doi 10.1021/ic034832k
_journal_volume 43
_journal_year 2004
_chemical_formula_moiety 'C17 H10 Co3 O10 Ru Si, N C16 H36'
_chemical_formula_sum 'C33 H46 Co3 N O10 Ru Si'
_chemical_formula_weight 922.66
_chemical_name_systematic
; 
 ? 
;
_space_group_IT_number 2
_symmetry_cell_setting triclinic
_symmetry_space_group_name_Hall '-P 1'
_symmetry_space_group_name_H-M 'P -1'
_atom_sites_solution_hydrogens geom
_atom_sites_solution_primary direct
_atom_sites_solution_secondary difmap
_audit_creation_date 10-05-02
_audit_creation_method SHELXL-97
_cell_angle_alpha 87.389(5)
_cell_angle_beta 87.001(5)
_cell_angle_gamma 86.167(5)
_cell_formula_units_Z 4
_cell_length_a 10.5340(10)
_cell_length_b 14.5000(10)
_cell_length_c 26.6860(10)
_cell_measurement_reflns_used 253708
_cell_measurement_temperature 293(2)
_cell_measurement_theta_max 27.485
_cell_measurement_theta_min 0.998
_cell_volume 4057.8(5)
_computing_cell_refinement 'Denzo (Nonius B.V., 1998)'
_computing_data_collection 'Collect (Nonius B.V., 1998)'
_computing_data_reduction 'Denzo (Nonius B.V., 1998)'
_computing_molecular_graphics 'PLATON 98 (Spek, 1998)'
_computing_publication_material 'SHELXL-97 (Sheldrick, 1997)'
_computing_structure_refinement 'SHELXL-97 (Sheldrick, 1997)'
_computing_structure_solution 'SHELXS-97 (Sheldrick, 1997)'
_diffrn_ambient_temperature 293(2)
_diffrn_measured_fraction_theta_full 0.924
_diffrn_measured_fraction_theta_max 0.924
_diffrn_measurement_device_type KappaCCD
_diffrn_measurement_method '\p scans'
_diffrn_radiation_monochromator graphite
_diffrn_radiation_source 'fine-focus sealed tube'
_diffrn_radiation_type MoK\a
_diffrn_radiation_wavelength 0.71069
_diffrn_reflns_av_R_equivalents 0.0754
_diffrn_reflns_av_sigmaI/netI 0.1260
_diffrn_reflns_limit_h_max 13
_diffrn_reflns_limit_h_min -12
_diffrn_reflns_limit_k_max 17
_diffrn_reflns_limit_k_min -18
_diffrn_reflns_limit_l_max 27
_diffrn_reflns_limit_l_min -34
_diffrn_reflns_number 38409
_diffrn_reflns_theta_full 27.46
_diffrn_reflns_theta_max 27.46
_diffrn_reflns_theta_min 2.29
_exptl_absorpt_coefficient_mu 1.649
_exptl_absorpt_correction_T_max 0.853
_exptl_absorpt_correction_T_min 0.731
_exptl_absorpt_correction_type multi-scan
_exptl_absorpt_process_details
;
multi-scan from symmetry-related measurements 
 Sortav (Blessing 1995)
;
_exptl_crystal_colour violet
_exptl_crystal_density_diffrn 1.510
_exptl_crystal_density_method 'not measured'
_exptl_crystal_description prism
_exptl_crystal_F_000 1880
_exptl_crystal_size_max 0.13
_exptl_crystal_size_mid 0.10
_exptl_crystal_size_min 0.08
_refine_diff_density_max 1.016
_refine_diff_density_min -1.000
_refine_diff_density_rms 0.115
_refine_ls_extinction_method none
_refine_ls_goodness_of_fit_ref 1.030
_refine_ls_hydrogen_treatment mixed
_refine_ls_matrix_type full
_refine_ls_number_parameters 883
_refine_ls_number_reflns 17153
_refine_ls_number_restraints 0
_refine_ls_restrained_S_all 1.030
_refine_ls_R_factor_all 0.1634
_refine_ls_R_factor_gt 0.0815
_refine_ls_shift/su_max 0.001
_refine_ls_shift/su_mean 0.000
_refine_ls_structure_factor_coef Fsqd
_refine_ls_weighting_details 'calc w=1/[\s^2^(Fo^2^)+(0.0524P)^2^+14.2572P] where P=(Fo^2^+2Fc^2^)/3'
_refine_ls_weighting_scheme calc
_refine_ls_wR_factor_gt 0.1499
_refine_ls_wR_factor_ref 0.1783
_reflns_number_gt 9646
_reflns_number_total 17153
_reflns_threshold_expression >2sigma(I)
_cod_data_source_file ic034832ksi20030716_071704.cif
_cod_data_source_block (n-Bu4N)15a
_cod_database_code 4310326

loop_
_symmetry_equiv_pos_as_xyz
'x, y, z'
'-x, -y, -z'

loop_
_atom_site_label
_atom_site_type_symbol
_atom_site_fract_x
_atom_site_fract_y
_atom_site_fract_z
_atom_site_U_iso_or_equiv
_atom_site_adp_type
_atom_site_occupancy
_atom_site_symmetry_multiplicity
_atom_site_calc_flag
_atom_site_refinement_flags
_atom_site_disorder_assembly
_atom_site_disorder_group
Ru1 Ru -0.24007(6) 0.13637(4) 0.04714(2) 0.04447(18) Uani 1 1 d . . .
Ru2 Ru -0.21529(6) -0.36161(4) 0.44660(2) 0.04669(18) Uani 1 1 d . . .
Co2 Co -0.19565(9) 0.29578(6) 0.07265(3) 0.0384(2) Uani 1 1 d . . .
Co5 Co -0.11934(9) -0.41732(7) 0.36320(4) 0.0446(3) Uani 1 1 d . . .
Co1 Co -0.31836(8) 0.20978(6) 0.13719(3) 0.0367(2) Uani 1 1 d . . .
Co6 Co -0.16031(9) -0.19975(7) 0.41819(4) 0.0438(3) Uani 1 1 d . . .
Co3 Co -0.16462(9) 0.07344(7) 0.13214(4) 0.0431(3) Uani 1 1 d . . .
Co4 Co -0.26622(9) -0.27849(7) 0.35385(4) 0.0418(3) Uani 1 1 d . . .
Si2 Si 0.0326(3) -0.2255(2) 0.30827(9) 0.0686(7) Uani 1 1 d . . .
Si1 Si -0.0369(3) 0.26200(18) 0.18442(9) 0.0636(7) Uani 1 1 d . . .
O4 O -0.4138(5) 0.4042(4) 0.1125(2) 0.0654(16) Uani 1 1 d . . .
O20 O -0.2223(5) -0.5672(4) 0.4236(2) 0.0660(16) Uani 1 1 d . . .
C12 C -0.0814(6) 0.1737(5) 0.0869(3) 0.0394(17) Uani 1 1 d . . .
O5 O -0.0701(6) 0.4633(4) 0.0447(2) 0.0782(19) Uani 1 1 d . . .
O17 O -0.3105(5) -0.1965(4) 0.5113(2) 0.0676(16) Uani 1 1 d . . .
O6 O -0.3117(5) 0.3092(4) -0.0229(2) 0.0605(15) Uani 1 1 d . . .
O19 O -0.0788(6) -0.4298(4) 0.5391(2) 0.0626(15) Uani 1 1 d . . .
O1 O -0.4050(8) 0.2823(5) 0.2345(2) 0.108(3) Uani 1 1 d . . .
C30 C 0.0794(7) -0.3341(5) 0.4276(3) 0.0432(18) Uani 1 1 d . . .
C29 C -0.0450(6) -0.3197(5) 0.4065(3) 0.0371(16) Uani 1 1 d . . .
O3 O -0.3291(6) 0.0287(5) 0.2185(3) 0.098(3) Uani 1 1 d . . .
O18 O -0.4801(6) -0.4021(5) 0.4877(3) 0.087(2) Uani 1 1 d . . .
C13 C 0.0490(8) 0.1616(5) 0.0678(3) 0.0474(19) Uani 1 1 d . . .
O7 O 0.0332(6) -0.0663(5) 0.1600(2) 0.083(2) Uani 1 1 d . . .
O13 O -0.2844(6) -0.4434(4) 0.2827(3) 0.0771(18) Uani 1 1 d . . .
O15 O -0.3565(6) -0.0752(4) 0.3754(2) 0.0739(18) Uani 1 1 d . . .
O11 O -0.3185(8) -0.1956(5) 0.2546(3) 0.112(3) Uani 1 1 d . . .
O12 O -0.5331(7) -0.3133(5) 0.3808(4) 0.114(3) Uani 1 1 d . . .
O2 O -0.5706(7) 0.1566(5) 0.1148(3) 0.109(3) Uani 1 1 d . . .
O8 O -0.2759(6) -0.0672(4) 0.0782(3) 0.0796(19) Uani 1 1 d . . .
O9 O -0.0751(7) 0.0776(4) -0.0430(2) 0.088(2) Uani 1 1 d . . .
O10 O -0.4930(6) 0.1028(4) 0.0036(3) 0.090(2) Uani 1 1 d . . .
O16 O -0.0165(7) -0.0548(5) 0.4530(3) 0.096(2) Uani 1 1 d . . .
O14 O 0.0559(7) -0.5603(5) 0.3227(3) 0.102(2) Uani 1 1 d . . .
C4 C -0.3396(7) 0.3433(5) 0.1066(3) 0.0466(19) Uani 1 1 d . . .
C26 C -0.1315(7) -0.4057(5) 0.5047(3) 0.0471(19) Uani 1 1 d . . .
C10 C -0.3973(9) 0.1146(6) 0.0198(4) 0.067(3) Uani 1 1 d . . .
C24 C -0.2525(7) -0.2272(5) 0.4767(3) 0.0488(19) Uani 1 1 d . . .
C2 C -0.4714(9) 0.1785(6) 0.1233(4) 0.067(3) Uani 1 1 d . . .
C6 C -0.2662(7) 0.2772(5) 0.0135(3) 0.0443(18) Uani 1 1 d . . .
C5 C -0.1176(7) 0.3970(6) 0.0558(3) 0.0483(19) Uani 1 1 d . . .
C21 C -0.0074(8) -0.5014(6) 0.3392(3) 0.063(2) Uani 1 1 d . . .
C14 C 0.1512(8) 0.1487(6) 0.0494(4) 0.072(3) Uani 1 1 d . . .
H14 H 0.2326 0.1385 0.0347 0.086 Uiso 1 1 calc . . .
C1 C -0.3662(9) 0.2543(6) 0.1980(3) 0.066(2) Uani 1 1 d . . .
C25 C -0.3791(9) -0.3882(6) 0.4715(3) 0.063(2) Uani 1 1 d . . .
C7 C -0.0406(8) -0.0117(5) 0.1481(3) 0.0486(19) Uani 1 1 d . . .
C8 C -0.2388(8) 0.0057(6) 0.0839(3) 0.053(2) Uani 1 1 d . . .
C23 C -0.0729(8) -0.1112(6) 0.4394(3) 0.058(2) Uani 1 1 d . . .
C28 C -0.0716(7) -0.2773(5) 0.3592(3) 0.0449(18) Uani 1 1 d . . .
C11 C -0.1239(6) 0.2142(5) 0.1334(3) 0.0408(17) Uani 1 1 d . . .
C15 C -0.0708(11) 0.1962(9) 0.2459(4) 0.102(4) Uani 1 1 d . . .
H15A H -0.1611 0.1981 0.2533 0.153 Uiso 1 1 calc . . .
H15B H -0.0304 0.2241 0.2723 0.153 Uiso 1 1 calc . . .
H15C H -0.0382 0.1331 0.2434 0.153 Uiso 1 1 calc . . .
C20 C -0.2331(8) -0.4157(6) 0.3153(3) 0.055(2) Uani 1 1 d . . .
C22 C -0.2869(8) -0.1375(6) 0.3850(3) 0.053(2) Uani 1 1 d . . .
C33 C 0.1998(11) -0.2416(13) 0.3224(5) 0.164(7) Uani 1 1 d . . .
H33A H 0.2509 -0.2148 0.2954 0.246 Uiso 1 1 calc . . .
H33B H 0.2235 -0.3065 0.3263 0.246 Uiso 1 1 calc . . .
H33C H 0.2132 -0.2120 0.3530 0.246 Uiso 1 1 calc . . .
C9 C -0.1393(9) 0.0971(6) -0.0093(3) 0.059(2) Uani 1 1 d . . .
C27 C -0.1924(7) -0.4925(6) 0.4135(3) 0.0481(19) Uani 1 1 d . . .
C32 C -0.0138(11) -0.1000(7) 0.2981(4) 0.096(4) Uani 1 1 d . . .
H32A H -0.1020 -0.0923 0.2903 0.144 Uiso 1 1 calc . . .
H32B H 0.0376 -0.0749 0.2707 0.144 Uiso 1 1 calc . . .
H32C H -0.0010 -0.0682 0.3280 0.144 Uiso 1 1 calc . . .
C3 C -0.2738(8) 0.0551(6) 0.1843(3) 0.065(2) Uani 1 1 d . . .
C16 C -0.0865(13) 0.3880(7) 0.1915(4) 0.112(4) Uani 1 1 d . . .
H16A H -0.1770 0.3952 0.1982 0.167 Uiso 1 1 calc . . .
H16B H -0.0637 0.4223 0.1611 0.167 Uiso 1 1 calc . . .
H16C H -0.0440 0.4109 0.2190 0.167 Uiso 1 1 calc . . .
C31 C 0.1761(8) -0.3484(6) 0.4486(3) 0.059(2) Uani 1 1 d . . .
H31 H 0.2517 -0.3595 0.4650 0.071 Uiso 1 1 calc . . .
C19 C -0.4289(10) -0.3000(6) 0.3699(4) 0.078(3) Uani 1 1 d . . .
C18 C -0.2925(9) -0.2262(6) 0.2930(4) 0.074(3) Uani 1 1 d . . .
C17 C 0.1367(11) 0.2513(10) 0.1729(5) 0.122(5) Uani 1 1 d . . .
H17A H 0.1769 0.2767 0.2002 0.183 Uiso 1 1 calc . . .
H17B H 0.1594 0.2844 0.1421 0.183 Uiso 1 1 calc . . .
H17C H 0.1646 0.1872 0.1705 0.183 Uiso 1 1 calc . . .
C34 C 0.0133(14) -0.2844(9) 0.2485(4) 0.122(5) Uani 1 1 d . . .
H34A H -0.0742 -0.2774 0.2399 0.183 Uiso 1 1 calc . . .
H34B H 0.0386 -0.3490 0.2529 0.183 Uiso 1 1 calc . . .
H34C H 0.0657 -0.2572 0.2221 0.183 Uiso 1 1 calc . . .
N1 N -0.3730(6) 0.1974(4) 0.3936(2) 0.0486(16) Uani 1 1 d . . .
C40 C -0.3482(9) 0.1597(9) 0.4876(4) 0.089(3) Uani 1 1 d . . .
H40A H -0.3908 0.2176 0.4980 0.107 Uiso 1 1 calc . . .
H40B H -0.2581 0.1691 0.4826 0.107 Uiso 1 1 calc . . .
C37 C -0.0050(10) 0.1588(9) 0.3832(5) 0.102(4) Uani 1 1 d . . .
H37A H 0.0468 0.1015 0.3795 0.123 Uiso 1 1 calc . . .
H37B H 0.0103 0.1967 0.3529 0.123 Uiso 1 1 calc . . .
C36 C -0.1417(11) 0.1352(8) 0.3845(4) 0.097(4) Uani 1 1 d . . .
H36A H -0.1552 0.1007 0.3551 0.116 Uiso 1 1 calc . . .
H36B H -0.1588 0.0954 0.4139 0.116 Uiso 1 1 calc . . .
C42 C -0.3210(17) 0.0921(16) 0.5732(8) 0.203(9) Uani 1 1 d . . .
H42A H -0.3466 0.0404 0.5941 0.304 Uiso 1 1 calc . . .
H42B H -0.3534 0.1486 0.5880 0.304 Uiso 1 1 calc . . .
H42C H -0.2297 0.0907 0.5701 0.304 Uiso 1 1 calc . . .
C38 C 0.0409(16) 0.2028(13) 0.4215(7) 0.177(8) Uani 1 1 d . . .
H38A H 0.1288 0.2137 0.4140 0.265 Uiso 1 1 calc . . .
H38B H 0.0334 0.1650 0.4519 0.265 Uiso 1 1 calc . . .
H38C H -0.0071 0.2608 0.4258 0.265 Uiso 1 1 calc . . .
C41 C -0.3660(13) 0.0877(13) 0.5289(4) 0.159(8) Uani 1 1 d . . .
H41A H -0.4571 0.0828 0.5342 0.190 Uiso 1 1 calc . . .
H41B H -0.3318 0.0294 0.5157 0.190 Uiso 1 1 calc . . .
C44 C -0.4521(11) 0.3586(7) 0.3568(4) 0.087(3) Uani 1 1 d . . .
H44A H -0.3653 0.3719 0.3464 0.104 Uiso 1 1 calc . . .
H44B H -0.4886 0.3304 0.3291 0.104 Uiso 1 1 calc . . .
C50 C -0.7220(13) 0.0799(12) 0.2959(6) 0.149(6) Uani 1 1 d . . .
H50A H -0.7356 0.0457 0.2669 0.223 Uiso 1 1 calc . . .
H50B H -0.7627 0.1409 0.2922 0.223 Uiso 1 1 calc . . .
H50C H -0.7574 0.0488 0.3254 0.223 Uiso 1 1 calc . . .
C46 C -0.6593(11) 0.4432(9) 0.3798(5) 0.114(4) Uani 1 1 d . . .
H46A H -0.6945 0.5039 0.3876 0.171 Uiso 1 1 calc . . .
H46B H -0.6717 0.4015 0.4083 0.171 Uiso 1 1 calc . . .
H46C H -0.7012 0.4218 0.3518 0.171 Uiso 1 1 calc . . .
C43 C -0.4491(9) 0.2913(6) 0.4003(4) 0.077(3) Uani 1 1 d . . .
H43A H -0.5363 0.2788 0.4103 0.093 Uiso 1 1 calc . . .
H43B H -0.4146 0.3210 0.4280 0.093 Uiso 1 1 calc . . .
C49 C -0.5854(10) 0.0866(9) 0.3007(4) 0.100(4) Uani 1 1 d . . .
H49A H -0.5508 0.1184 0.2708 0.119 Uiso 1 1 calc . . .
H49B H -0.5446 0.0246 0.3023 0.119 Uiso 1 1 calc . . .
C45 C -0.5259(11) 0.4466(7) 0.3671(4) 0.085(3) Uani 1 1 d . . .
H45A H -0.4874 0.4745 0.3945 0.102 Uiso 1 1 calc . . .
H45B H -0.5161 0.4878 0.3377 0.102 Uiso 1 1 calc . . .
C48 C -0.5523(11) 0.1362(7) 0.3458(4) 0.091(3) Uani 1 1 d . . .
H48A H -0.6006 0.1955 0.3463 0.110 Uiso 1 1 calc . . .
H48B H -0.5780 0.1005 0.3758 0.110 Uiso 1 1 calc . . .
C39 C -0.3972(9) 0.1361(7) 0.4398(4) 0.071(3) Uani 1 1 d . . .
H39A H -0.4886 0.1329 0.4448 0.086 Uiso 1 1 calc . . .
H39B H -0.3623 0.0743 0.4324 0.086 Uiso 1 1 calc . . .
C35 C -0.2325(9) 0.2164(7) 0.3856(3) 0.074(3) Uani 1 1 d . . .
H35A H -0.2217 0.2518 0.3541 0.089 Uiso 1 1 calc . . .
H35B H -0.2105 0.2550 0.4122 0.089 Uiso 1 1 calc . . .
C47 C -0.4159(9) 0.1518(6) 0.3474(4) 0.074(3) Uani 1 1 d . . .
H47A H -0.3923 0.1898 0.3180 0.089 Uiso 1 1 calc . . .
H47B H -0.3683 0.0925 0.3446 0.089 Uiso 1 1 calc . . .
N2 N -0.6110(5) 0.3196(4) -0.1163(2) 0.0436(15) Uani 1 1 d . . .
C54 C -0.3165(10) 0.5218(9) -0.2220(4) 0.107(4) Uani 1 1 d . . .
H54A H -0.3130 0.5586 -0.2528 0.160 Uiso 1 1 calc . . .
H54B H -0.2454 0.4768 -0.2218 0.160 Uiso 1 1 calc . . .
H54C H -0.3132 0.5610 -0.1941 0.160 Uiso 1 1 calc . . .
C58 C -1.0939(9) 0.3706(8) -0.1178(4) 0.090(3) Uani 1 1 d . . .
H58A H -1.1696 0.3392 -0.1085 0.135 Uiso 1 1 calc . . .
H58B H -1.0963 0.3923 -0.1523 0.135 Uiso 1 1 calc . . .
H58C H -1.0894 0.4223 -0.0969 0.135 Uiso 1 1 calc . . .
C66 C -0.7115(10) 0.3968(9) 0.0654(4) 0.101(4) Uani 1 1 d . . .
H66A H -0.6995 0.4442 0.0883 0.151 Uiso 1 1 calc . . .
H66B H -0.6773 0.3383 0.0789 0.151 Uiso 1 1 calc . . .
H66C H -0.8008 0.3935 0.0607 0.151 Uiso 1 1 calc . . .
C62 C -0.3444(11) 0.0408(8) -0.1802(5) 0.107(4) Uani 1 1 d . . .
H62A H -0.2821 -0.0065 -0.1697 0.160 Uiso 1 1 calc . . .
H62B H -0.3084 0.0778 -0.2074 0.160 Uiso 1 1 calc . . .
H62C H -0.4175 0.0126 -0.1912 0.160 Uiso 1 1 calc . . .
C61 C -0.3834(10) 0.1003(7) -0.1374(4) 0.089(3) Uani 1 1 d . . .
H61A H -0.3092 0.1280 -0.1261 0.106 Uiso 1 1 calc . . .
H61B H -0.4181 0.0626 -0.1098 0.106 Uiso 1 1 calc . . .
C57 C -0.9772(8) 0.3041(6) -0.1111(3) 0.069(2) Uani 1 1 d . . .
H57A H -0.9770 0.2805 -0.0765 0.082 Uiso 1 1 calc . . .
H57B H -0.9822 0.2520 -0.1323 0.082 Uiso 1 1 calc . . .
C55 C -0.7411(7) 0.2800(5) -0.1189(3) 0.0465(18) Uani 1 1 d . . .
H55A H -0.7376 0.2399 -0.1472 0.056 Uiso 1 1 calc . . .
H55B H -0.7564 0.2417 -0.0887 0.056 Uiso 1 1 calc . . .
C63 C -0.6092(7) 0.3821(5) -0.0718(3) 0.050(2) Uani 1 1 d . . .
H63A H -0.5216 0.3960 -0.0677 0.061 Uiso 1 1 calc . . .
H63B H -0.6562 0.4400 -0.0803 0.061 Uiso 1 1 calc . . .
C59 C -0.5123(7) 0.2404(5) -0.1085(3) 0.053(2) Uani 1 1 d . . .
H59A H -0.5402 0.2026 -0.0796 0.064 Uiso 1 1 calc . . .
H59B H -0.4333 0.2658 -0.1005 0.064 Uiso 1 1 calc . . .
C60 C -0.4847(8) 0.1780(6) -0.1527(3) 0.060(2) Uani 1 1 d . . .
H60A H -0.4530 0.2136 -0.1818 0.072 Uiso 1 1 calc . . .
H60B H -0.5622 0.1510 -0.1613 0.072 Uiso 1 1 calc . . .
C65 C -0.6468(9) 0.4181(8) 0.0180(3) 0.082(3) Uani 1 1 d . . .
H65A H -0.5568 0.4216 0.0232 0.099 Uiso 1 1 calc . . .
H65B H -0.6793 0.4784 0.0054 0.099 Uiso 1 1 calc . . .
C52 C -0.4523(7) 0.4151(5) -0.1700(3) 0.051(2) Uani 1 1 d . . .
H52A H -0.4399 0.4524 -0.1416 0.061 Uiso 1 1 calc . . .
H52B H -0.3871 0.3645 -0.1702 0.061 Uiso 1 1 calc . . .
C51 C -0.5831(7) 0.3763(5) -0.1642(3) 0.0466(19) Uani 1 1 d . . .
H51A H -0.6469 0.4276 -0.1663 0.056 Uiso 1 1 calc . . .
H51B H -0.5928 0.3379 -0.1925 0.056 Uiso 1 1 calc . . .
C53 C -0.4392(8) 0.4729(7) -0.2177(3) 0.073(3) Uani 1 1 d . . .
H53A H -0.5107 0.5186 -0.2191 0.087 Uiso 1 1 calc . . .
H53B H -0.4423 0.4337 -0.2460 0.087 Uiso 1 1 calc . . .
C64 C -0.6622(7) 0.3462(6) -0.0223(3) 0.056(2) Uani 1 1 d . . .
H64A H -0.6173 0.2879 -0.0128 0.068 Uiso 1 1 calc . . .
H64B H -0.7516 0.3356 -0.0246 0.068 Uiso 1 1 calc . . .
C56 C -0.8542(7) 0.3501(6) -0.1243(3) 0.053(2) Uani 1 1 d . . .
H56A H -0.8467 0.4005 -0.1022 0.063 Uiso 1 1 calc . . .
H56B H -0.8549 0.3755 -0.1585 0.063 Uiso 1 1 calc . . .

loop_
_atom_site_aniso_label
_atom_site_aniso_U_11
_atom_site_aniso_U_22
_atom_site_aniso_U_33
_atom_site_aniso_U_23
_atom_site_aniso_U_13
_atom_site_aniso_U_12
Ru1 0.0526(4) 0.0355(3) 0.0457(4) 0.0003(3) -0.0077(3) -0.0030(3)
Ru2 0.0464(4) 0.0416(4) 0.0526(4) -0.0063(3) -0.0038(3) -0.0028(3)
Co2 0.0478(6) 0.0310(5) 0.0363(6) 0.0034(4) -0.0039(4) -0.0044(4)
Co5 0.0461(6) 0.0421(6) 0.0465(6) -0.0117(5) -0.0080(5) 0.0003(5)
Co1 0.0404(5) 0.0304(5) 0.0371(6) 0.0065(4) 0.0057(4) 0.0041(4)
Co6 0.0454(6) 0.0362(6) 0.0505(6) -0.0063(5) -0.0051(5) -0.0026(4)
Co3 0.0445(6) 0.0336(5) 0.0494(6) 0.0097(4) -0.0008(5) 0.0008(4)
Co4 0.0394(5) 0.0394(6) 0.0477(6) -0.0042(5) -0.0164(4) 0.0018(4)
Si2 0.0737(17) 0.0803(19) 0.0502(15) 0.0114(13) 0.0044(12) -0.0089(14)
Si1 0.0842(18) 0.0619(16) 0.0476(15) 0.0013(12) -0.0224(13) -0.0142(13)
O4 0.070(4) 0.032(3) 0.090(5) 0.004(3) 0.012(3) 0.016(3)
O20 0.073(4) 0.049(4) 0.077(4) -0.010(3) -0.003(3) -0.008(3)
C12 0.042(4) 0.030(4) 0.045(5) 0.008(3) -0.001(3) -0.001(3)
O5 0.101(5) 0.055(4) 0.081(5) 0.003(3) 0.011(4) -0.038(4)
O17 0.065(4) 0.059(4) 0.079(4) -0.023(3) 0.016(3) -0.001(3)
O6 0.082(4) 0.048(3) 0.053(4) 0.010(3) -0.022(3) -0.010(3)
O19 0.077(4) 0.060(4) 0.049(4) 0.002(3) -0.008(3) 0.001(3)
O1 0.169(7) 0.097(6) 0.047(4) 0.004(4) 0.038(5) 0.041(5)
C30 0.046(5) 0.042(4) 0.042(5) -0.007(3) 0.000(4) -0.007(4)
C29 0.038(4) 0.038(4) 0.036(4) -0.007(3) 0.001(3) -0.003(3)
O3 0.093(5) 0.074(5) 0.115(6) 0.044(4) 0.052(5) 0.012(4)
O18 0.053(4) 0.092(5) 0.119(6) -0.036(4) 0.010(4) -0.015(4)
C13 0.051(5) 0.036(4) 0.057(5) 0.002(4) -0.007(4) -0.009(4)
O7 0.087(5) 0.070(4) 0.089(5) 0.008(4) -0.022(4) 0.028(4)
O13 0.083(4) 0.070(4) 0.083(5) -0.022(4) -0.039(4) 0.000(3)
O15 0.078(4) 0.040(3) 0.102(5) -0.004(3) -0.021(4) 0.018(3)
O11 0.167(8) 0.081(5) 0.093(6) 0.008(4) -0.077(6) 0.006(5)
O12 0.053(4) 0.092(6) 0.199(9) -0.003(6) -0.018(5) -0.010(4)
O2 0.059(4) 0.104(6) 0.164(8) 0.027(5) -0.013(5) -0.019(4)
O8 0.094(5) 0.043(4) 0.106(5) 0.004(3) -0.045(4) -0.016(3)
O9 0.132(6) 0.068(4) 0.060(4) -0.016(3) 0.019(4) 0.011(4)
O10 0.078(5) 0.067(4) 0.131(6) 0.024(4) -0.051(4) -0.024(4)
O16 0.103(5) 0.088(5) 0.106(6) -0.026(4) -0.019(4) -0.042(4)
O14 0.092(5) 0.094(6) 0.115(6) -0.036(5) 0.012(4) 0.030(4)
C4 0.062(5) 0.034(4) 0.042(5) 0.001(3) 0.003(4) 0.003(4)
C26 0.043(4) 0.046(5) 0.053(5) -0.004(4) -0.003(4) -0.007(4)
C10 0.077(6) 0.039(5) 0.088(7) 0.014(5) -0.028(5) -0.015(5)
C24 0.042(4) 0.039(4) 0.064(6) -0.004(4) -0.001(4) 0.001(4)
C2 0.060(6) 0.041(5) 0.098(7) 0.022(5) 0.001(5) -0.004(4)
C6 0.050(4) 0.041(4) 0.042(5) -0.002(4) -0.010(4) 0.002(4)
C5 0.052(5) 0.047(5) 0.045(5) 0.003(4) 0.003(4) -0.008(4)
C21 0.059(5) 0.063(6) 0.068(6) -0.017(5) -0.005(4) 0.006(5)
C14 0.050(5) 0.066(6) 0.097(8) 0.005(5) 0.016(5) -0.001(5)
C1 0.096(7) 0.050(5) 0.048(6) 0.015(4) 0.002(5) 0.013(5)
C25 0.053(5) 0.057(6) 0.079(7) -0.022(5) 0.003(5) 0.000(4)
C7 0.062(5) 0.039(5) 0.044(5) 0.001(4) -0.010(4) 0.002(4)
C8 0.060(5) 0.040(5) 0.060(5) 0.007(4) -0.007(4) -0.006(4)
C23 0.061(5) 0.049(5) 0.066(6) -0.012(4) -0.003(4) -0.009(4)
C28 0.050(4) 0.037(4) 0.050(5) -0.006(4) -0.013(4) -0.003(3)
C11 0.043(4) 0.033(4) 0.048(5) 0.011(3) -0.018(3) -0.005(3)
C15 0.130(10) 0.132(10) 0.046(6) 0.013(6) -0.028(6) -0.022(8)
C20 0.067(5) 0.045(5) 0.057(6) -0.003(4) -0.020(4) -0.009(4)
C22 0.062(5) 0.044(5) 0.052(5) -0.006(4) -0.001(4) 0.001(4)
C33 0.065(7) 0.28(2) 0.140(12) 0.109(13) 0.006(7) -0.033(10)
C9 0.077(6) 0.045(5) 0.055(6) -0.009(4) 0.001(5) -0.001(4)
C27 0.049(5) 0.043(5) 0.054(5) -0.015(4) -0.013(4) -0.001(4)
C32 0.141(10) 0.067(7) 0.082(8) 0.010(6) 0.004(7) -0.038(7)
C3 0.069(6) 0.055(6) 0.066(6) 0.007(5) 0.024(5) 0.003(5)
C16 0.197(13) 0.066(7) 0.080(8) -0.028(6) -0.051(8) -0.018(8)
C31 0.053(5) 0.056(5) 0.070(6) -0.006(4) -0.019(5) -0.006(4)
C19 0.075(7) 0.046(6) 0.114(9) -0.010(5) -0.023(6) 0.004(5)
C18 0.081(7) 0.055(6) 0.091(8) -0.013(5) -0.040(6) 0.003(5)
C17 0.085(8) 0.169(14) 0.119(10) -0.015(9) -0.024(7) -0.039(8)
C34 0.193(13) 0.106(10) 0.063(7) -0.012(7) 0.033(8) -0.017(9)
N1 0.054(4) 0.049(4) 0.044(4) -0.010(3) 0.003(3) -0.006(3)
C40 0.062(6) 0.137(10) 0.072(7) -0.012(7) -0.001(5) -0.022(6)
C37 0.056(6) 0.121(10) 0.128(11) 0.000(8) 0.009(6) -0.013(6)
C36 0.100(8) 0.099(9) 0.087(8) -0.013(6) 0.016(6) 0.016(7)
C42 0.143(15) 0.29(3) 0.175(19) 0.064(18) -0.002(13) -0.048(15)
C38 0.156(14) 0.178(17) 0.209(18) -0.076(14) -0.100(13) 0.012(12)
C41 0.140(11) 0.31(2) 0.038(6) 0.069(10) -0.031(7) -0.131(13)
C44 0.126(9) 0.062(7) 0.074(7) -0.008(5) -0.028(6) -0.001(6)
C50 0.097(10) 0.217(18) 0.138(13) -0.040(12) 0.001(9) -0.037(10)
C46 0.088(8) 0.132(11) 0.119(10) -0.035(8) 0.012(7) 0.023(8)
C43 0.095(7) 0.050(6) 0.088(7) -0.014(5) -0.003(6) -0.003(5)
C49 0.085(8) 0.125(10) 0.096(9) -0.049(7) -0.010(6) -0.024(7)
C45 0.112(9) 0.059(6) 0.083(8) -0.002(5) -0.022(6) 0.017(6)
C48 0.094(8) 0.079(8) 0.102(9) -0.013(6) 0.007(6) -0.020(6)
C39 0.076(6) 0.072(7) 0.064(6) 0.009(5) 0.006(5) -0.004(5)
C35 0.081(7) 0.072(7) 0.068(6) 0.001(5) 0.011(5) -0.010(5)
C47 0.086(7) 0.051(6) 0.083(7) -0.006(5) 0.010(5) 0.001(5)
N2 0.051(4) 0.029(3) 0.050(4) 0.004(3) -0.011(3) 0.003(3)
C54 0.091(8) 0.148(11) 0.084(8) 0.035(8) -0.003(6) -0.056(8)
C58 0.057(6) 0.123(10) 0.090(8) -0.015(7) -0.003(5) -0.003(6)
C66 0.092(8) 0.123(10) 0.088(8) -0.026(7) -0.001(6) -0.004(7)
C62 0.106(9) 0.075(8) 0.138(11) -0.025(7) 0.003(8) 0.011(6)
C61 0.097(8) 0.071(7) 0.098(8) -0.036(6) -0.016(6) 0.027(6)
C57 0.064(6) 0.071(6) 0.072(6) -0.001(5) -0.014(5) -0.014(5)
C55 0.057(5) 0.038(4) 0.045(5) -0.001(3) -0.006(4) -0.007(4)
C63 0.060(5) 0.041(5) 0.052(5) -0.010(4) -0.016(4) -0.004(4)
C59 0.061(5) 0.042(5) 0.056(5) 0.001(4) -0.014(4) 0.008(4)
C60 0.071(6) 0.047(5) 0.062(6) -0.009(4) -0.009(4) 0.012(4)
C65 0.076(6) 0.132(10) 0.045(6) -0.003(6) -0.011(5) -0.042(6)
C52 0.049(5) 0.048(5) 0.055(5) -0.002(4) -0.001(4) 0.001(4)
C51 0.056(5) 0.041(4) 0.042(5) 0.002(3) -0.012(4) 0.004(4)
C53 0.070(6) 0.080(7) 0.068(6) 0.015(5) -0.005(5) -0.022(5)
C64 0.056(5) 0.056(5) 0.055(5) 0.006(4) -0.001(4) 0.003(4)
C56 0.052(5) 0.054(5) 0.053(5) -0.006(4) -0.009(4) -0.008(4)

loop_
_atom_type_symbol
_atom_type_description
_atom_type_scat_dispersion_real
_atom_type_scat_dispersion_imag
_atom_type_scat_source
C C 0.0033 0.0016 'International Tables Vol C Tables 4.2.6.8 and 6.1.1.4'
H H 0.0000 0.0000 'International Tables Vol C Tables 4.2.6.8 and 6.1.1.4'
N N 0.0061 0.0033 'International Tables Vol C Tables 4.2.6.8 and 6.1.1.4'
O O 0.0106 0.0060 'International Tables Vol C Tables 4.2.6.8 and 6.1.1.4'
Si Si 0.0817 0.0704 'International Tables Vol C Tables 4.2.6.8 and 6.1.1.4'
Co Co 0.3494 0.9721 'International Tables Vol C Tables 4.2.6.8 and 6.1.1.4'
Ru Ru -1.2594 0.8363 'International Tables Vol C Tables 4.2.6.8 and 6.1.1.4'

loop_
_geom_angle_atom_site_label_1
_geom_angle_atom_site_label_2
_geom_angle_atom_site_label_3
_geom_angle
_geom_angle_site_symmetry_1
_geom_angle_site_symmetry_3
_geom_angle_publ_flag
C9 Ru1 C10 94.9(4) . . ?
C9 Ru1 C8 95.3(3) . . ?
C10 Ru1 C8 89.5(3) . . ?
C9 Ru1 C12 94.2(3) . . ?
C10 Ru1 C12 170.6(4) . . ?
C8 Ru1 C12 92.0(3) . . ?
C9 Ru1 C6 91.3(3) . . ?
C10 Ru1 C6 86.2(3) . . ?
C8 Ru1 C6 172.4(3) . . ?
C12 Ru1 C6 91.3(3) . . ?
C9 Ru1 Co2 113.2(3) . . ?
C10 Ru1 Co2 120.6(3) . . ?
C8 Ru1 Co2 134.4(2) . . ?
C12 Ru1 Co2 52.94(18) . . ?
C6 Ru1 Co2 44.7(2) . . ?
C9 Ru1 Co3 115.7(3) . . ?
C10 Ru1 Co3 125.8(3) . . ?
C8 Ru1 Co3 46.6(2) . . ?
C12 Ru1 Co3 51.18(18) . . ?
C6 Ru1 Co3 132.8(2) . . ?
Co2 Ru1 Co3 88.26(4) . . ?
C9 Ru1 Co1 162.9(3) . . ?
C10 Ru1 Co1 101.9(3) . . ?
C8 Ru1 Co1 87.6(2) . . ?
C12 Ru1 Co1 68.86(19) . . ?
C6 Ru1 Co1 87.18(19) . . ?
Co2 Ru1 Co1 55.24(3) . . ?
Co3 Ru1 Co1 55.65(3) . . ?
C25 Ru2 C26 95.7(4) . . ?
C25 Ru2 C27 90.2(3) . . ?
C26 Ru2 C27 92.8(3) . . ?
C25 Ru2 C24 87.1(3) . . ?
C26 Ru2 C24 91.4(3) . . ?
C27 Ru2 C24 175.2(3) . . ?
C25 Ru2 C29 169.5(3) . . ?
C26 Ru2 C29 94.7(3) . . ?
C27 Ru2 C29 90.3(3) . . ?
C24 Ru2 C29 91.7(3) . . ?
C25 Ru2 Co6 122.1(3) . . ?
C26 Ru2 Co6 112.8(2) . . ?
C27 Ru2 Co6 134.2(2) . . ?
C24 Ru2 Co6 45.4(2) . . ?
C29 Ru2 Co6 52.04(18) . . ?
C25 Ru2 Co5 123.0(3) . . ?
C26 Ru2 Co5 116.6(2) . . ?
C27 Ru2 Co5 45.9(2) . . ?
C24 Ru2 Co5 133.4(2) . . ?
C29 Ru2 Co5 51.98(18) . . ?
Co6 Ru2 Co5 88.33(4) . . ?
C25 Ru2 Co4 101.4(3) . . ?
C26 Ru2 Co4 162.7(2) . . ?
C27 Ru2 Co4 89.8(2) . . ?
C24 Ru2 Co4 86.9(2) . . ?
C29 Ru2 Co4 68.16(19) . . ?
Co6 Ru2 Co4 55.13(3) . . ?
Co5 Ru2 Co4 55.23(3) . . ?
C5 Co2 C6 99.7(3) . . ?
C5 Co2 C4 101.3(3) . . ?
C6 Co2 C4 98.1(3) . . ?
C5 Co2 C12 117.5(3) . . ?
C6 Co2 C12 104.3(3) . . ?
C4 Co2 C12 130.3(3) . . ?
C5 Co2 C11 116.4(3) . . ?
C6 Co2 C11 137.4(3) . . ?
C4 Co2 C11 96.3(3) . . ?
C12 Co2 C11 39.9(3) . . ?
C5 Co2 Co1 147.2(3) . . ?
C6 Co2 Co1 106.0(2) . . ?
C4 Co2 Co1 55.6(2) . . ?
C12 Co2 Co1 75.59(18) . . ?
C11 Co2 Co1 52.92(19) . . ?
C5 Co2 Ru1 145.7(2) . . ?
C6 Co2 Ru1 58.3(2) . . ?
C4 Co2 Ru1 107.3(2) . . ?
C12 Co2 Ru1 54.18(19) . . ?
C11 Co2 Ru1 79.2(2) . . ?
Co1 Co2 Ru1 66.92(3) . . ?
C21 Co5 C20 99.0(4) . . ?
C21 Co5 C27 96.9(4) . . ?
C20 Co5 C27 102.1(3) . . ?
C21 Co5 C29 115.1(3) . . ?
C20 Co5 C29 136.2(3) . . ?
C27 Co5 C29 100.2(3) . . ?
C21 Co5 C28 118.4(4) . . ?
C20 Co5 C28 101.0(3) . . ?
C27 Co5 C28 133.6(3) . . ?
C29 Co5 C28 39.2(3) . . ?
C21 Co5 Co4 152.5(3) . . ?
C20 Co5 Co4 62.3(3) . . ?
C27 Co5 Co4 106.4(2) . . ?
C29 Co5 Co4 75.42(19) . . ?
C28 Co5 Co4 52.82(19) . . ?
C21 Co5 Ru2 140.3(3) . . ?
C20 Co5 Ru2 113.2(3) . . ?
C27 Co5 Ru2 55.2(2) . . ?
C29 Co5 Ru2 54.30(18) . . ?
C28 Co5 Ru2 78.8(2) . . ?
Co4 Co5 Ru2 67.05(4) . . ?
C2 Co1 C1 95.5(4) . . ?
C2 Co1 C11 159.6(4) . . ?
C1 Co1 C11 103.9(4) . . ?
C2 Co1 C4 95.7(3) . . ?
C1 Co1 C4 88.7(3) . . ?
C11 Co1 C4 91.2(3) . . ?
C2 Co1 Co2 118.3(3) . . ?
C1 Co1 Co2 123.4(3) . . ?
C11 Co1 Co2 55.03(19) . . ?
C4 Co1 Co2 47.1(2) . . ?
C2 Co1 Co3 109.8(3) . . ?
C1 Co1 Co3 119.2(3) . . ?
C11 Co1 Co3 54.77(19) . . ?
C4 Co1 Co3 138.7(2) . . ?
Co2 Co1 Co3 91.74(4) . . ?
C2 Co1 Ru1 85.4(3) . . ?
C1 Co1 Ru1 177.6(3) . . ?
C11 Co1 Ru1 75.0(2) . . ?
C4 Co1 Ru1 93.5(2) . . ?
Co2 Co1 Ru1 57.83(3) . . ?
Co3 Co1 Ru1 58.37(3) . . ?
C23 Co6 C22 103.5(4) . . ?
C23 Co6 C24 98.9(4) . . ?
C22 Co6 C24 97.8(3) . . ?
C23 Co6 C29 111.4(3) . . ?
C22 Co6 C29 135.1(3) . . ?
C24 Co6 C29 103.5(3) . . ?
C23 Co6 C28 116.0(3) . . ?
C22 Co6 C28 100.0(3) . . ?
C24 Co6 C28 135.3(3) . . ?
C29 Co6 C28 39.3(3) . . ?
C23 Co6 Co4 153.7(3) . . ?
C22 Co6 Co4 60.9(3) . . ?
C24 Co6 Co4 104.0(2) . . ?
C29 Co6 Co4 75.68(19) . . ?
C28 Co6 Co4 52.98(19) . . ?
C23 Co6 Ru2 138.0(3) . . ?
C22 Co6 Ru2 112.4(3) . . ?
C24 Co6 Ru2 56.2(2) . . ?
C29 Co6 Ru2 54.53(18) . . ?
C28 Co6 Ru2 79.1(2) . . ?
Co4 Co6 Ru2 67.34(4) . . ?
C3 Co3 C7 99.5(4) . . ?
C3 Co3 C8 99.8(4) . . ?
C7 Co3 C8 97.3(3) . . ?
C3 Co3 C12 143.8(3) . . ?
C7 Co3 C12 107.0(3) . . ?
C8 Co3 C12 100.9(3) . . ?
C3 Co3 C11 105.3(3) . . ?
C7 Co3 C11 117.5(3) . . ?
C8 Co3 C11 132.0(3) . . ?
C12 Co3 C11 40.2(3) . . ?
C3 Co3 Co1 71.5(3) . . ?
C7 Co3 Co1 161.0(3) . . ?
C8 Co3 Co1 100.7(2) . . ?
C12 Co3 Co1 75.68(19) . . ?
C11 Co3 Co1 52.37(19) . . ?
C3 Co3 Ru1 121.6(3) . . ?
C7 Co3 Ru1 131.2(2) . . ?
C8 Co3 Ru1 53.8(2) . . ?
C12 Co3 Ru1 54.0(2) . . ?
C11 Co3 Ru1 78.26(19) . . ?
Co1 Co3 Ru1 65.99(3) . . ?
C18 Co4 C19 96.5(5) . . ?
C18 Co4 C28 103.4(4) . . ?
C19 Co4 C28 160.1(4) . . ?
C18 Co4 C22 88.7(4) . . ?
C19 Co4 C22 92.7(4) . . ?
C28 Co4 C22 88.9(3) . . ?
C18 Co4 C20 86.9(4) . . ?
C19 Co4 C20 91.7(4) . . ?
C28 Co4 C20 88.3(3) . . ?
C22 Co4 C20 174.1(3) . . ?
C18 Co4 Co6 122.2(3) . . ?
C19 Co4 Co6 114.4(3) . . ?
C28 Co4 Co6 55.0(2) . . ?
C22 Co4 Co6 45.0(2) . . ?
C20 Co4 Co6 135.7(2) . . ?
C18 Co4 Co5 120.2(3) . . ?
C19 Co4 Co5 113.4(3) . . ?
C28 Co4 Co5 54.9(2) . . ?
C22 Co4 Co5 136.4(2) . . ?
C20 Co4 Co5 44.2(2) . . ?
Co6 Co4 Co5 91.58(4) . . ?
C18 Co4 Ru2 177.6(3) . . ?
C19 Co4 Ru2 85.7(3) . . ?
C28 Co4 Ru2 74.4(2) . . ?
C22 Co4 Ru2 92.3(2) . . ?
C20 Co4 Ru2 91.9(2) . . ?
Co6 Co4 Ru2 57.53(3) . . ?
Co5 Co4 Ru2 57.72(3) . . ?
C33 Si2 C32 110.1(7) . . ?
C33 Si2 C28 111.4(4) . . ?
C32 Si2 C28 110.3(4) . . ?
C33 Si2 C34 107.2(8) . . ?
C32 Si2 C34 108.4(6) . . ?
C28 Si2 C34 109.3(5) . . ?
C17 Si1 C11 112.7(5) . . ?
C17 Si1 C16 108.0(6) . . ?
C11 Si1 C16 110.5(4) . . ?
C17 Si1 C15 106.0(6) . . ?
C11 Si1 C15 110.2(4) . . ?
C16 Si1 C15 109.3(6) . . ?
C11 C12 C13 125.9(6) . . ?
C11 C12 Co3 72.0(4) . . ?
C13 C12 Co3 121.5(5) . . ?
C11 C12 Co2 70.2(4) . . ?
C13 C12 Co2 122.4(5) . . ?
Co3 C12 Co2 116.0(3) . . ?
C11 C12 Ru1 110.6(5) . . ?
C13 C12 Ru1 123.5(5) . . ?
Co3 C12 Ru1 74.9(2) . . ?
Co2 C12 Ru1 72.9(2) . . ?
C31 C30 C29 174.5(8) . . ?
C28 C29 C30 126.3(6) . . ?
C28 C29 Co6 71.8(4) . . ?
C30 C29 Co6 121.6(5) . . ?
C28 C29 Co5 71.8(4) . . ?
C30 C29 Co5 122.4(5) . . ?
Co6 C29 Co5 116.0(3) . . ?
C28 C29 Ru2 111.6(5) . . ?
C30 C29 Ru2 122.0(5) . . ?
Co6 C29 Ru2 73.4(2) . . ?
Co5 C29 Ru2 73.7(2) . . ?
C14 C13 C12 175.0(9) . . ?
O4 C4 Co2 148.6(6) . . ?
O4 C4 Co1 134.0(6) . . ?
Co2 C4 Co1 77.3(3) . . ?
O19 C26 Ru2 177.7(7) . . ?
O10 C10 Ru1 178.8(9) . . ?
O17 C24 Co6 145.2(7) . . ?
O17 C24 Ru2 136.2(6) . . ?
Co6 C24 Ru2 78.4(3) . . ?
O2 C2 Co1 178.7(8) . . ?
O6 C6 Co2 148.2(6) . . ?
O6 C6 Ru1 134.6(6) . . ?
Co2 C6 Ru1 77.0(3) . . ?
O5 C5 Co2 178.3(8) . . ?
O14 C21 Co5 173.7(9) . . ?
C13 C14 H14 180.0 . . ?
O1 C1 Co1 174.8(10) . . ?
O18 C25 Ru2 177.8(8) . . ?
O7 C7 Co3 176.5(8) . . ?
O8 C8 Co3 141.3(7) . . ?
O8 C8 Ru1 138.8(7) . . ?
Co3 C8 Ru1 79.6(3) . . ?
O16 C23 Co6 179.6(9) . . ?
C29 C28 Si2 132.2(5) . . ?
C29 C28 Co4 105.8(5) . . ?
Si2 C28 Co4 122.0(4) . . ?
C29 C28 Co6 68.9(4) . . ?
Si2 C28 Co6 122.9(4) . . ?
Co4 C28 Co6 72.0(2) . . ?
C29 C28 Co5 69.0(4) . . ?
Si2 C28 Co5 124.2(4) . . ?
Co4 C28 Co5 72.2(2) . . ?
Co6 C28 Co5 112.8(3) . . ?
C12 C11 Si1 132.5(5) . . ?
C12 C11 Co1 105.5(5) . . ?
Si1 C11 Co1 122.0(4) . . ?
C12 C11 Co2 70.0(4) . . ?
Si1 C11 Co2 123.2(4) . . ?
Co1 C11 Co2 72.0(2) . . ?
C12 C11 Co3 67.8(4) . . ?
Si1 C11 Co3 123.2(3) . . ?
Co1 C11 Co3 72.9(2) . . ?
Co2 C11 Co3 113.5(3) . . ?
Si1 C15 H15A 109.5 . . ?
Si1 C15 H15B 109.5 . . ?
H15A C15 H15B 109.5 . . ?
Si1 C15 H15C 109.5 . . ?
H15A C15 H15C 109.5 . . ?
H15B C15 H15C 109.5 . . ?
O13 C20 Co5 156.7(7) . . ?
O13 C20 Co4 129.9(7) . . ?
Co5 C20 Co4 73.4(3) . . ?
O15 C22 Co6 155.8(7) . . ?
O15 C22 Co4 130.2(7) . . ?
Co6 C22 Co4 74.1(3) . . ?
Si2 C33 H33A 109.5 . . ?
Si2 C33 H33B 109.5 . . ?
H33A C33 H33B 109.5 . . ?
Si2 C33 H33C 109.5 . . ?
H33A C33 H33C 109.5 . . ?
H33B C33 H33C 109.5 . . ?
O9 C9 Ru1 176.3(8) . . ?
O20 C27 Co5 144.1(7) . . ?
O20 C27 Ru2 136.7(6) . . ?
Co5 C27 Ru2 78.9(3) . . ?
Si2 C32 H32A 109.5 . . ?
Si2 C32 H32B 109.5 . . ?
H32A C32 H32B 109.5 . . ?
Si2 C32 H32C 109.5 . . ?
H32A C32 H32C 109.5 . . ?
H32B C32 H32C 109.5 . . ?
O3 C3 Co3 167.1(8) . . ?
Si1 C16 H16A 109.5 . . ?
Si1 C16 H16B 109.5 . . ?
H16A C16 H16B 109.5 . . ?
Si1 C16 H16C 109.5 . . ?
H16A C16 H16C 109.5 . . ?
H16B C16 H16C 109.5 . . ?
C30 C31 H31 180.0 . . ?
O12 C19 Co4 179.0(10) . . ?
O11 C18 Co4 174.6(10) . . ?
Si1 C17 H17A 109.5 . . ?
Si1 C17 H17B 109.5 . . ?
H17A C17 H17B 109.5 . . ?
Si1 C17 H17C 109.5 . . ?
H17A C17 H17C 109.5 . . ?
H17B C17 H17C 109.5 . . ?
Si2 C34 H34A 109.5 . . ?
Si2 C34 H34B 109.5 . . ?
H34A C34 H34B 109.5 . . ?
Si2 C34 H34C 109.5 . . ?
H34A C34 H34C 109.5 . . ?
H34B C34 H34C 109.5 . . ?
C39 N1 C35 111.9(6) . . ?
C39 N1 C47 109.7(6) . . ?
C35 N1 C47 109.0(6) . . ?
C39 N1 C43 108.7(6) . . ?
C35 N1 C43 107.7(6) . . ?
C47 N1 C43 109.7(7) . . ?
C39 C40 C41 113.9(10) . . ?
C39 C40 H40A 108.8 . . ?
C41 C40 H40A 108.8 . . ?
C39 C40 H40B 108.8 . . ?
C41 C40 H40B 108.8 . . ?
H40A C40 H40B 107.7 . . ?
C38 C37 C36 120.9(13) . . ?
C38 C37 H37A 107.1 . . ?
C36 C37 H37A 107.1 . . ?
C38 C37 H37B 107.1 . . ?
C36 C37 H37B 107.1 . . ?
H37A C37 H37B 106.8 . . ?
C35 C36 C37 113.6(10) . . ?
C35 C36 H36A 108.8 . . ?
C37 C36 H36A 108.8 . . ?
C35 C36 H36B 108.8 . . ?
C37 C36 H36B 108.8 . . ?
H36A C36 H36B 107.7 . . ?
C41 C42 H42A 109.5 . . ?
C41 C42 H42B 109.5 . . ?
H42A C42 H42B 109.5 . . ?
C41 C42 H42C 109.5 . . ?
H42A C42 H42C 109.5 . . ?
H42B C42 H42C 109.5 . . ?
C37 C38 H38A 109.5 . . ?
C37 C38 H38B 109.5 . . ?
H38A C38 H38B 109.5 . . ?
C37 C38 H38C 109.5 . . ?
H38A C38 H38C 109.5 . . ?
H38B C38 H38C 109.5 . . ?
C42 C41 C40 123.5(15) . . ?
C42 C41 H41A 106.5 . . ?
C40 C41 H41A 106.5 . . ?
C42 C41 H41B 106.5 . . ?
C40 C41 H41B 106.5 . . ?
H41A C41 H41B 106.5 . . ?
C45 C44 C43 113.9(9) . . ?
C45 C44 H44A 108.8 . . ?
C43 C44 H44A 108.8 . . ?
C45 C44 H44B 108.8 . . ?
C43 C44 H44B 108.8 . . ?
H44A C44 H44B 107.7 . . ?
C49 C50 H50A 109.5 . . ?
C49 C50 H50B 109.5 . . ?
H50A C50 H50B 109.5 . . ?
C49 C50 H50C 109.5 . . ?
H50A C50 H50C 109.5 . . ?
H50B C50 H50C 109.5 . . ?
C45 C46 H46A 109.5 . . ?
C45 C46 H46B 109.5 . . ?
H46A C46 H46B 109.5 . . ?
C45 C46 H46C 109.5 . . ?
H46A C46 H46C 109.5 . . ?
H46B C46 H46C 109.5 . . ?
C44 C43 N1 118.0(8) . . ?
C44 C43 H43A 107.8 . . ?
N1 C43 H43A 107.8 . . ?
C44 C43 H43B 107.8 . . ?
N1 C43 H43B 107.8 . . ?
H43A C43 H43B 107.1 . . ?
C50 C49 C48 114.2(10) . . ?
C50 C49 H49A 108.7 . . ?
C48 C49 H49A 108.7 . . ?
C50 C49 H49B 108.7 . . ?
C48 C49 H49B 108.7 . . ?
H49A C49 H49B 107.6 . . ?
C46 C45 C44 117.9(10) . . ?
C46 C45 H45A 107.8 . . ?
C44 C45 H45A 107.8 . . ?
C46 C45 H45B 107.8 . . ?
C44 C45 H45B 107.8 . . ?
H45A C45 H45B 107.2 . . ?
C47 C48 C49 113.9(9) . . ?
C47 C48 H48A 108.8 . . ?
C49 C48 H48A 108.8 . . ?
C47 C48 H48B 108.8 . . ?
C49 C48 H48B 108.8 . . ?
H48A C48 H48B 107.7 . . ?
C40 C39 N1 119.4(8) . . ?
C40 C39 H39A 107.5 . . ?
N1 C39 H39A 107.5 . . ?
C40 C39 H39B 107.5 . . ?
N1 C39 H39B 107.5 . . ?
H39A C39 H39B 107.0 . . ?
C36 C35 N1 116.5(8) . . ?
C36 C35 H35A 108.2 . . ?
N1 C35 H35A 108.2 . . ?
C36 C35 H35B 108.2 . . ?
N1 C35 H35B 108.2 . . ?
H35A C35 H35B 107.3 . . ?
C48 C47 N1 117.2(8) . . ?
C48 C47 H47A 108.0 . . ?
N1 C47 H47A 108.0 . . ?
C48 C47 H47B 108.0 . . ?
N1 C47 H47B 108.0 . . ?
H47A C47 H47B 107.2 . . ?
C59 N2 C51 112.0(5) . . ?
C59 N2 C55 108.6(5) . . ?
C51 N2 C55 108.9(5) . . ?
C59 N2 C63 107.8(5) . . ?
C51 N2 C63 108.7(5) . . ?
C55 N2 C63 111.0(5) . . ?
C53 C54 H54A 109.5 . . ?
C53 C54 H54B 109.5 . . ?
H54A C54 H54B 109.5 . . ?
C53 C54 H54C 109.5 . . ?
H54A C54 H54C 109.5 . . ?
H54B C54 H54C 109.5 . . ?
C57 C58 H58A 109.5 . . ?
C57 C58 H58B 109.5 . . ?
H58A C58 H58B 109.5 . . ?
C57 C58 H58C 109.5 . . ?
H58A C58 H58C 109.5 . . ?
H58B C58 H58C 109.5 . . ?
C65 C66 H66A 109.5 . . ?
C65 C66 H66B 109.5 . . ?
H66A C66 H66B 109.5 . . ?
C65 C66 H66C 109.5 . . ?
H66A C66 H66C 109.5 . . ?
H66B C66 H66C 109.5 . . ?
C61 C62 H62A 109.5 . . ?
C61 C62 H62B 109.5 . . ?
H62A C62 H62B 109.5 . . ?
C61 C62 H62C 109.5 . . ?
H62A C62 H62C 109.5 . . ?
H62B C62 H62C 109.5 . . ?
C62 C61 C60 111.4(9) . . ?
C62 C61 H61A 109.4 . . ?
C60 C61 H61A 109.4 . . ?
C62 C61 H61B 109.4 . . ?
C60 C61 H61B 109.4 . . ?
H61A C61 H61B 108.0 . . ?
C56 C57 C58 112.1(8) . . ?
C56 C57 H57A 109.2 . . ?
C58 C57 H57A 109.2 . . ?
C56 C57 H57B 109.2 . . ?
C58 C57 H57B 109.2 . . ?
H57A C57 H57B 107.9 . . ?
C56 C55 N2 116.2(6) . . ?
C56 C55 H55A 108.2 . . ?
N2 C55 H55A 108.2 . . ?
C56 C55 H55B 108.2 . . ?
N2 C55 H55B 108.2 . . ?
H55A C55 H55B 107.4 . . ?
C64 C63 N2 117.3(6) . . ?
C64 C63 H63A 108.0 . . ?
N2 C63 H63A 108.0 . . ?
C64 C63 H63B 108.0 . . ?
N2 C63 H63B 108.0 . . ?
H63A C63 H63B 107.2 . . ?
N2 C59 C60 115.9(6) . . ?
N2 C59 H59A 108.3 . . ?
C60 C59 H59A 108.3 . . ?
N2 C59 H59B 108.3 . . ?
C60 C59 H59B 108.3 . . ?
H59A C59 H59B 107.4 . . ?
C59 C60 C61 108.4(7) . . ?
C59 C60 H60A 110.0 . . ?
C61 C60 H60A 110.0 . . ?
C59 C60 H60B 110.0 . . ?
C61 C60 H60B 110.0 . . ?
H60A C60 H60B 108.4 . . ?
C66 C65 C64 113.6(9) . . ?
C66 C65 H65A 108.8 . . ?
C64 C65 H65A 108.8 . . ?
C66 C65 H65B 108.8 . . ?
C64 C65 H65B 108.8 . . ?
H65A C65 H65B 107.7 . . ?
C53 C52 C51 110.8(7) . . ?
C53 C52 H52A 109.5 . . ?
C51 C52 H52A 109.5 . . ?
C53 C52 H52B 109.5 . . ?
C51 C52 H52B 109.5 . . ?
H52A C52 H52B 108.1 . . ?
N2 C51 C52 116.2(6) . . ?
N2 C51 H51A 108.2 . . ?
C52 C51 H51A 108.2 . . ?
N2 C51 H51B 108.2 . . ?
C52 C51 H51B 108.2 . . ?
H51A C51 H51B 107.4 . . ?
C52 C53 C54 112.5(8) . . ?
C52 C53 H53A 109.1 . . ?
C54 C53 H53A 109.1 . . ?
C52 C53 H53B 109.1 . . ?
C54 C53 H53B 109.1 . . ?
H53A C53 H53B 107.8 . . ?
C63 C64 C65 109.1(7) . . ?
C63 C64 H64A 109.9 . . ?
C65 C64 H64A 109.9 . . ?
C63 C64 H64B 109.9 . . ?
C65 C64 H64B 109.9 . . ?
H64A C64 H64B 108.3 . . ?
C57 C56 C55 110.0(7) . . ?
C57 C56 H56A 109.7 . . ?
C55 C56 H56A 109.7 . . ?
C57 C56 H56B 109.7 . . ?
C55 C56 H56B 109.7 . . ?
H56A C56 H56B 108.2 . . ?

loop_
_geom_bond_atom_site_label_1
_geom_bond_atom_site_label_2
_geom_bond_distance
_geom_bond_site_symmetry_2
_geom_bond_publ_flag
Ru1 C9 1.884(9) . ?
Ru1 C10 1.895(10) . ?
Ru1 C8 2.093(8) . ?
Ru1 C12 2.137(7) . ?
Ru1 C6 2.199(8) . ?
Ru1 Co2 2.5192(11) . ?
Ru1 Co3 2.5519(12) . ?
Ru1 Co1 2.7379(11) . ?
Ru2 C25 1.874(9) . ?
Ru2 C26 1.889(9) . ?
Ru2 C27 2.124(8) . ?
Ru2 C24 2.145(8) . ?
Ru2 C29 2.148(6) . ?
Ru2 Co6 2.5283(12) . ?
Ru2 Co5 2.5391(12) . ?
Ru2 Co4 2.7654(12) . ?
Co2 C5 1.759(8) . ?
Co2 C6 1.818(8) . ?
Co2 C4 1.836(8) . ?
Co2 C12 2.104(7) . ?
Co2 C11 2.106(7) . ?
Co2 Co1 2.4451(12) . ?
Co5 C21 1.757(9) . ?
Co5 C20 1.796(9) . ?
Co5 C27 1.858(9) . ?
Co5 C29 2.084(7) . ?
Co5 C28 2.121(7) . ?
Co5 Co4 2.4670(14) . ?
Co1 C2 1.766(10) . ?
Co1 C1 1.808(10) . ?
Co1 C11 2.051(7) . ?
Co1 C4 2.069(7) . ?
Co1 Co3 2.4744(13) . ?
Co6 C23 1.760(9) . ?
Co6 C22 1.807(9) . ?
Co6 C24 1.836(8) . ?
Co6 C29 2.080(7) . ?
Co6 C28 2.117(7) . ?
Co6 Co4 2.4588(14) . ?
Co3 C3 1.781(9) . ?
Co3 C7 1.791(8) . ?
Co3 C8 1.885(9) . ?
Co3 C12 2.060(6) . ?
Co3 C11 2.115(7) . ?
Co4 C18 1.787(11) . ?
Co4 C19 1.789(11) . ?
Co4 C28 2.064(7) . ?
Co4 C22 2.235(8) . ?
Co4 C20 2.279(8) . ?
Si2 C33 1.818(12) . ?
Si2 C32 1.864(11) . ?
Si2 C28 1.864(8) . ?
Si2 C34 1.870(12) . ?
Si1 C17 1.836(12) . ?
Si1 C11 1.864(7) . ?
Si1 C16 1.882(11) . ?
Si1 C15 1.890(10) . ?
O4 C4 1.150(8) . ?
O20 C27 1.164(9) . ?
C12 C11 1.436(10) . ?
C12 C13 1.443(10) . ?
O5 C5 1.133(8) . ?
O17 C24 1.170(9) . ?
O6 C6 1.170(8) . ?
O19 C26 1.127(9) . ?
O1 C1 1.120(10) . ?
C30 C31 1.189(10) . ?
C30 C29 1.452(10) . ?
C29 C28 1.412(10) . ?
O3 C3 1.122(9) . ?
O18 C25 1.155(9) . ?
C13 C14 1.166(10) . ?
O7 C7 1.119(8) . ?
O13 C20 1.149(9) . ?
O15 C22 1.154(9) . ?
O11 C18 1.139(11) . ?
O12 C19 1.147(11) . ?
O2 C2 1.148(10) . ?
O8 C8 1.170(9) . ?
O9 C9 1.131(9) . ?
O10 C10 1.144(9) . ?
O16 C23 1.125(9) . ?
O14 C21 1.139(9) . ?
C14 H14 0.9300 . ?
C15 H15A 0.9600 . ?
C15 H15B 0.9600 . ?
C15 H15C 0.9600 . ?
C33 H33A 0.9600 . ?
C33 H33B 0.9600 . ?
C33 H33C 0.9600 . ?
C32 H32A 0.9600 . ?
C32 H32B 0.9600 . ?
C32 H32C 0.9600 . ?
C16 H16A 0.9600 . ?
C16 H16B 0.9600 . ?
C16 H16C 0.9600 . ?
C31 H31 0.9300 . ?
C17 H17A 0.9600 . ?
C17 H17B 0.9600 . ?
C17 H17C 0.9600 . ?
C34 H34A 0.9600 . ?
C34 H34B 0.9600 . ?
C34 H34C 0.9600 . ?
N1 C39 1.506(10) . ?
N1 C35 1.525(11) . ?
N1 C47 1.529(11) . ?
N1 C43 1.545(11) . ?
C40 C39 1.465(13) . ?
C40 C41 1.496(16) . ?
C40 H40A 0.9700 . ?
C40 H40B 0.9700 . ?
C37 C38 1.355(17) . ?
C37 C36 1.501(15) . ?
C37 H37A 0.9700 . ?
C37 H37B 0.9700 . ?
C36 C35 1.467(14) . ?
C36 H36A 0.9700 . ?
C36 H36B 0.9700 . ?
C42 C41 1.30(2) . ?
C42 H42A 0.9600 . ?
C42 H42B 0.9600 . ?
C42 H42C 0.9600 . ?
C38 H38A 0.9600 . ?
C38 H38B 0.9600 . ?
C38 H38C 0.9600 . ?
C41 H41A 0.9700 . ?
C41 H41B 0.9700 . ?
C44 C45 1.479(13) . ?
C44 C43 1.482(13) . ?
C44 H44A 0.9700 . ?
C44 H44B 0.9700 . ?
C50 C49 1.462(15) . ?
C50 H50A 0.9600 . ?
C50 H50B 0.9600 . ?
C50 H50C 0.9600 . ?
C46 C45 1.432(15) . ?
C46 H46A 0.9600 . ?
C46 H46B 0.9600 . ?
C46 H46C 0.9600 . ?
C43 H43A 0.9700 . ?
C43 H43B 0.9700 . ?
C49 C48 1.499(14) . ?
C49 H49A 0.9700 . ?
C49 H49B 0.9700 . ?
C45 H45A 0.9700 . ?
C45 H45B 0.9700 . ?
C48 C47 1.472(13) . ?
C48 H48A 0.9700 . ?
C48 H48B 0.9700 . ?
C39 H39A 0.9700 . ?
C39 H39B 0.9700 . ?
C35 H35A 0.9700 . ?
C35 H35B 0.9700 . ?
C47 H47A 0.9700 . ?
C47 H47B 0.9700 . ?
N2 C59 1.511(9) . ?
N2 C51 1.516(9) . ?
N2 C55 1.527(9) . ?
N2 C63 1.528(9) . ?
C54 C53 1.513(13) . ?
C54 H54A 0.9600 . ?
C54 H54B 0.9600 . ?
C54 H54C 0.9600 . ?
C58 C57 1.525(13) . ?
C58 H58A 0.9600 . ?
C58 H58B 0.9600 . ?
C58 H58C 0.9600 . ?
C66 C65 1.437(14) . ?
C66 H66A 0.9600 . ?
C66 H66B 0.9600 . ?
C66 H66C 0.9600 . ?
C62 C61 1.486(14) . ?
C62 H62A 0.9600 . ?
C62 H62B 0.9600 . ?
C62 H62C 0.9600 . ?
C61 C60 1.554(12) . ?
C61 H61A 0.9700 . ?
C61 H61B 0.9700 . ?
C57 C56 1.514(11) . ?
C57 H57A 0.9700 . ?
C57 H57B 0.9700 . ?
C55 C56 1.522(10) . ?
C55 H55A 0.9700 . ?
C55 H55B 0.9700 . ?
C63 C64 1.493(11) . ?
C63 H63A 0.9700 . ?
C63 H63B 0.9700 . ?
C59 C60 1.522(11) . ?
C59 H59A 0.9700 . ?
C59 H59B 0.9700 . ?
C60 H60A 0.9700 . ?
C60 H60B 0.9700 . ?
C65 C64 1.552(13) . ?
C65 H65A 0.9700 . ?
C65 H65B 0.9700 . ?
C52 C53 1.497(11) . ?
C52 C51 1.521(10) . ?
C52 H52A 0.9700 . ?
C52 H52B 0.9700 . ?
C51 H51A 0.9700 . ?
C51 H51B 0.9700 . ?
C53 H53A 0.9700 . ?
C53 H53B 0.9700 . ?
C64 H64A 0.9700 . ?
C64 H64B 0.9700 . ?
C56 H56A 0.9700 . ?
C56 H56B 0.9700 . ?

loop_
_geom_torsion_atom_site_label_1
_geom_torsion_atom_site_label_2
_geom_torsion_atom_site_label_3
_geom_torsion_atom_site_label_4
_geom_torsion
_geom_torsion_site_symmetry_1
_geom_torsion_site_symmetry_2
_geom_torsion_site_symmetry_3
_geom_torsion_site_symmetry_4
_geom_torsion_publ_flag
C9 Ru1 Co2 C5 10.2(5) . . . . ?
C10 Ru1 Co2 C5 -101.1(6) . . . . ?
C8 Ru1 Co2 C5 134.4(5) . . . . ?
C12 Ru1 Co2 C5 87.2(5) . . . . ?
C6 Ru1 Co2 C5 -56.2(5) . . . . ?
Co3 Ru1 Co2 C5 127.5(5) . . . . ?
Co1 Ru1 Co2 C5 175.7(5) . . . . ?
C9 Ru1 Co2 C6 66.4(4) . . . . ?
C10 Ru1 Co2 C6 -44.9(4) . . . . ?
C8 Ru1 Co2 C6 -169.4(4) . . . . ?
C12 Ru1 Co2 C6 143.4(4) . . . . ?
Co3 Ru1 Co2 C6 -176.3(3) . . . . ?
Co1 Ru1 Co2 C6 -128.1(3) . . . . ?
C9 Ru1 Co2 C4 155.3(4) . . . . ?
C10 Ru1 Co2 C4 44.0(4) . . . . ?
C8 Ru1 Co2 C4 -80.5(4) . . . . ?
C12 Ru1 Co2 C4 -127.7(3) . . . . ?
C6 Ru1 Co2 C4 88.9(4) . . . . ?
Co3 Ru1 Co2 C4 -87.4(2) . . . . ?
Co1 Ru1 Co2 C4 -39.2(2) . . . . ?
C9 Ru1 Co2 C12 -77.0(4) . . . . ?
C10 Ru1 Co2 C12 171.7(4) . . . . ?
C8 Ru1 Co2 C12 47.2(4) . . . . ?
C6 Ru1 Co2 C12 -143.4(4) . . . . ?
Co3 Ru1 Co2 C12 40.3(2) . . . . ?
Co1 Ru1 Co2 C12 88.5(2) . . . . ?
C9 Ru1 Co2 C11 -111.4(4) . . . . ?
C10 Ru1 Co2 C11 137.3(4) . . . . ?
C8 Ru1 Co2 C11 12.8(4) . . . . ?
C12 Ru1 Co2 C11 -34.4(3) . . . . ?
C6 Ru1 Co2 C11 -177.8(3) . . . . ?
Co3 Ru1 Co2 C11 5.9(2) . . . . ?
Co1 Ru1 Co2 C11 54.1(2) . . . . ?
C9 Ru1 Co2 Co1 -165.5(3) . . . . ?
C10 Ru1 Co2 Co1 83.2(3) . . . . ?
C8 Ru1 Co2 Co1 -41.3(3) . . . . ?
C12 Ru1 Co2 Co1 -88.5(2) . . . . ?
C6 Ru1 Co2 Co1 128.1(3) . . . . ?
Co3 Ru1 Co2 Co1 -48.24(4) . . . . ?
C25 Ru2 Co5 C21 -104.0(6) . . . . ?
C26 Ru2 Co5 C21 13.2(5) . . . . ?
C27 Ru2 Co5 C21 -52.6(5) . . . . ?
C24 Ru2 Co5 C21 133.9(5) . . . . ?
C29 Ru2 Co5 C21 87.3(5) . . . . ?
Co6 Ru2 Co5 C21 128.0(5) . . . . ?
Co4 Ru2 Co5 C21 175.5(5) . . . . ?
C25 Ru2 Co5 C20 37.5(4) . . . . ?
C26 Ru2 Co5 C20 154.7(4) . . . . ?
C27 Ru2 Co5 C20 88.9(4) . . . . ?
C24 Ru2 Co5 C20 -84.6(4) . . . . ?
C29 Ru2 Co5 C20 -131.2(4) . . . . ?
Co6 Ru2 Co5 C20 -90.5(3) . . . . ?
Co4 Ru2 Co5 C20 -43.0(3) . . . . ?
C25 Ru2 Co5 C27 -51.4(4) . . . . ?
C26 Ru2 Co5 C27 65.9(4) . . . . ?
C24 Ru2 Co5 C27 -173.5(4) . . . . ?
C29 Ru2 Co5 C27 140.0(4) . . . . ?
Co6 Ru2 Co5 C27 -179.4(3) . . . . ?
Co4 Ru2 Co5 C27 -131.9(3) . . . . ?
C25 Ru2 Co5 C29 168.7(4) . . . . ?
C26 Ru2 Co5 C29 -74.1(3) . . . . ?
C27 Ru2 Co5 C29 -140.0(4) . . . . ?
C24 Ru2 Co5 C29 46.6(4) . . . . ?
Co6 Ru2 Co5 C29 40.7(2) . . . . ?
Co4 Ru2 Co5 C29 88.2(2) . . . . ?
C25 Ru2 Co5 C28 134.7(4) . . . . ?
C26 Ru2 Co5 C28 -108.0(3) . . . . ?
C27 Ru2 Co5 C28 -173.9(3) . . . . ?
C24 Ru2 Co5 C28 12.6(3) . . . . ?
C29 Ru2 Co5 C28 -34.0(3) . . . . ?
Co6 Ru2 Co5 C28 6.7(2) . . . . ?
Co4 Ru2 Co5 C28 54.2(2) . . . . ?
C25 Ru2 Co5 Co4 80.5(3) . . . . ?
C26 Ru2 Co5 Co4 -162.2(3) . . . . ?
C27 Ru2 Co5 Co4 131.9(3) . . . . ?
C24 Ru2 Co5 Co4 -41.6(3) . . . . ?
C29 Ru2 Co5 Co4 -88.2(2) . . . . ?
Co6 Ru2 Co5 Co4 -47.47(4) . . . . ?
C5 Co2 Co1 C2 121.0(6) . . . . ?
C6 Co2 Co1 C2 -19.2(4) . . . . ?
C4 Co2 Co1 C2 69.6(4) . . . . ?
C12 Co2 Co1 C2 -120.2(4) . . . . ?
C11 Co2 Co1 C2 -157.2(4) . . . . ?
Ru1 Co2 Co1 C2 -63.4(3) . . . . ?
C5 Co2 Co1 C1 1.9(6) . . . . ?
C6 Co2 Co1 C1 -138.3(4) . . . . ?
C4 Co2 Co1 C1 -49.5(5) . . . . ?
C12 Co2 Co1 C1 120.7(4) . . . . ?
C11 Co2 Co1 C1 83.7(4) . . . . ?
Ru1 Co2 Co1 C1 177.5(3) . . . . ?
C5 Co2 Co1 C11 -81.8(5) . . . . ?
C6 Co2 Co1 C11 138.0(3) . . . . ?
C4 Co2 Co1 C11 -133.2(4) . . . . ?
C12 Co2 Co1 C11 37.0(3) . . . . ?
Ru1 Co2 Co1 C11 93.8(3) . . . . ?
C5 Co2 Co1 C4 51.4(6) . . . . ?
C6 Co2 Co1 C4 -88.9(4) . . . . ?
C12 Co2 Co1 C4 170.1(4) . . . . ?
C11 Co2 Co1 C4 133.2(4) . . . . ?
Ru1 Co2 Co1 C4 -133.0(3) . . . . ?
C5 Co2 Co1 Co3 -125.3(5) . . . . ?
C6 Co2 Co1 Co3 94.5(2) . . . . ?
C4 Co2 Co1 Co3 -176.7(3) . . . . ?
C12 Co2 Co1 Co3 -6.5(2) . . . . ?
C11 Co2 Co1 Co3 -43.5(3) . . . . ?
Ru1 Co2 Co1 Co3 50.29(4) . . . . ?
C5 Co2 Co1 Ru1 -175.6(5) . . . . ?
C6 Co2 Co1 Ru1 44.2(2) . . . . ?
C4 Co2 Co1 Ru1 133.0(3) . . . . ?
C12 Co2 Co1 Ru1 -56.8(2) . . . . ?
C11 Co2 Co1 Ru1 -93.8(3) . . . . ?
C9 Ru1 Co1 C2 179.3(9) . . . . ?
C10 Ru1 Co1 C2 8.7(4) . . . . ?
C8 Ru1 Co1 C2 -80.3(3) . . . . ?
C12 Ru1 Co1 C2 -173.4(3) . . . . ?
C6 Ru1 Co1 C2 94.2(3) . . . . ?
Co2 Ru1 Co1 C2 127.8(3) . . . . ?
Co3 Ru1 Co1 C2 -116.7(3) . . . . ?
C9 Ru1 Co1 C1 -69(8) . . . . ?
C10 Ru1 Co1 C1 121(7) . . . . ?
C8 Ru1 Co1 C1 32(7) . . . . ?
C12 Ru1 Co1 C1 -61(7) . . . . ?
C6 Ru1 Co1 C1 -154(7) . . . . ?
Co2 Ru1 Co1 C1 -120(7) . . . . ?
Co3 Ru1 Co1 C1 -5(7) . . . . ?
C9 Ru1 Co1 C11 -6.4(9) . . . . ?
C10 Ru1 Co1 C11 -177.0(3) . . . . ?
C8 Ru1 Co1 C11 94.0(3) . . . . ?
C12 Ru1 Co1 C11 0.9(3) . . . . ?
C6 Ru1 Co1 C11 -91.5(3) . . . . ?
Co2 Ru1 Co1 C11 -57.85(19) . . . . ?
Co3 Ru1 Co1 C11 57.58(19) . . . . ?
C9 Ru1 Co1 C4 83.9(9) . . . . ?
C10 Ru1 Co1 C4 -86.7(3) . . . . ?
C8 Ru1 Co1 C4 -175.7(3) . . . . ?
C12 Ru1 Co1 C4 91.2(3) . . . . ?
C6 Ru1 Co1 C4 -1.2(3) . . . . ?
Co2 Ru1 Co1 C4 32.4(2) . . . . ?
Co3 Ru1 Co1 C4 147.9(2) . . . . ?
C9 Ru1 Co1 Co2 51.5(9) . . . . ?
C10 Ru1 Co1 Co2 -119.2(2) . . . . ?
C8 Ru1 Co1 Co2 151.8(2) . . . . ?
C12 Ru1 Co1 Co2 58.79(19) . . . . ?
C6 Ru1 Co1 Co2 -33.67(19) . . . . ?
Co3 Ru1 Co1 Co2 115.43(5) . . . . ?
C9 Ru1 Co1 Co3 -64.0(9) . . . . ?
C10 Ru1 Co1 Co3 125.4(2) . . . . ?
C8 Ru1 Co1 Co3 36.4(2) . . . . ?
C12 Ru1 Co1 Co3 -56.64(19) . . . . ?
C6 Ru1 Co1 Co3 -149.10(19) . . . . ?
Co2 Ru1 Co1 Co3 -115.43(5) . . . . ?
C25 Ru2 Co6 C23 107.6(5) . . . . ?
C26 Ru2 Co6 C23 -5.4(5) . . . . ?
C27 Ru2 Co6 C23 -124.3(5) . . . . ?
C24 Ru2 Co6 C23 62.3(5) . . . . ?
C29 Ru2 Co6 C23 -83.0(5) . . . . ?
Co5 Ru2 Co6 C23 -123.7(4) . . . . ?
Co4 Ru2 Co6 C23 -171.2(4) . . . . ?
C25 Ru2 Co6 C22 -39.0(4) . . . . ?
C26 Ru2 Co6 C22 -152.1(4) . . . . ?
C27 Ru2 Co6 C22 89.0(4) . . . . ?
C24 Ru2 Co6 C22 -84.3(4) . . . . ?
C29 Ru2 Co6 C22 130.3(4) . . . . ?
Co5 Ru2 Co6 C22 89.7(3) . . . . ?
Co4 Ru2 Co6 C22 42.1(3) . . . . ?
C25 Ru2 Co6 C24 45.3(4) . . . . ?
C26 Ru2 Co6 C24 -67.8(4) . . . . ?
C27 Ru2 Co6 C24 173.4(4) . . . . ?
C29 Ru2 Co6 C24 -145.4(4) . . . . ?
Co5 Ru2 Co6 C24 174.0(3) . . . . ?
Co4 Ru2 Co6 C24 126.5(3) . . . . ?
C25 Ru2 Co6 C29 -169.3(4) . . . . ?
C26 Ru2 Co6 C29 77.6(3) . . . . ?
C27 Ru2 Co6 C29 -41.3(4) . . . . ?
C24 Ru2 Co6 C29 145.4(4) . . . . ?
Co5 Ru2 Co6 C29 -40.6(2) . . . . ?
Co4 Ru2 Co6 C29 -88.2(2) . . . . ?
C25 Ru2 Co6 C28 -135.4(4) . . . . ?
C26 Ru2 Co6 C28 111.5(3) . . . . ?
C27 Ru2 Co6 C28 -7.4(3) . . . . ?
C24 Ru2 Co6 C28 179.3(3) . . . . ?
C29 Ru2 Co6 C28 33.9(3) . . . . ?
Co5 Ru2 Co6 C28 -6.7(2) . . . . ?
Co4 Ru2 Co6 C28 -54.3(2) . . . . ?
C25 Ru2 Co6 Co4 -81.2(3) . . . . ?
C26 Ru2 Co6 Co4 165.8(2) . . . . ?
C27 Ru2 Co6 Co4 46.9(3) . . . . ?
C24 Ru2 Co6 Co4 -126.5(3) . . . . ?
C29 Ru2 Co6 Co4 88.2(2) . . . . ?
Co5 Ru2 Co6 Co4 47.54(4) . . . . ?
C2 Co1 Co3 C3 -67.7(5) . . . . ?
C1 Co1 Co3 C3 40.9(5) . . . . ?
C11 Co1 Co3 C3 127.5(4) . . . . ?
C4 Co1 Co3 C3 167.5(5) . . . . ?
Co2 Co1 Co3 C3 171.2(3) . . . . ?
Ru1 Co1 Co3 C3 -138.9(3) . . . . ?
C2 Co1 Co3 C7 -131.7(8) . . . . ?
C1 Co1 Co3 C7 -23.1(9) . . . . ?
C11 Co1 Co3 C7 63.6(8) . . . . ?
C4 Co1 Co3 C7 103.5(8) . . . . ?
Co2 Co1 Co3 C7 107.2(8) . . . . ?
Ru1 Co1 Co3 C7 157.1(8) . . . . ?
C2 Co1 Co3 C8 29.1(4) . . . . ?
C1 Co1 Co3 C8 137.7(4) . . . . ?
C11 Co1 Co3 C8 -135.6(3) . . . . ?
C4 Co1 Co3 C8 -95.7(4) . . . . ?
Co2 Co1 Co3 C8 -92.0(2) . . . . ?
Ru1 Co1 Co3 C8 -42.1(2) . . . . ?
C2 Co1 Co3 C12 127.7(4) . . . . ?
C1 Co1 Co3 C12 -123.7(4) . . . . ?
C11 Co1 Co3 C12 -37.0(3) . . . . ?
C4 Co1 Co3 C12 3.0(4) . . . . ?
Co2 Co1 Co3 C12 6.7(2) . . . . ?
Ru1 Co1 Co3 C12 56.6(2) . . . . ?
C2 Co1 Co3 C11 164.7(4) . . . . ?
C1 Co1 Co3 C11 -86.7(4) . . . . ?
C4 Co1 Co3 C11 40.0(4) . . . . ?
Co2 Co1 Co3 C11 43.7(2) . . . . ?
Ru1 Co1 Co3 C11 93.6(2) . . . . ?
C2 Co1 Co3 Ru1 71.2(3) . . . . ?
C1 Co1 Co3 Ru1 179.8(4) . . . . ?
C11 Co1 Co3 Ru1 -93.6(2) . . . . ?
C4 Co1 Co3 Ru1 -53.6(3) . . . . ?
Co2 Co1 Co3 Ru1 -49.89(4) . . . . ?
C9 Ru1 Co3 C3 -150.0(4) . . . . ?
C10 Ru1 Co3 C3 -32.3(5) . . . . ?
C8 Ru1 Co3 C3 -78.2(5) . . . . ?
C12 Ru1 Co3 C3 136.4(4) . . . . ?
C6 Ru1 Co3 C3 91.4(4) . . . . ?
Co2 Ru1 Co3 C3 95.0(3) . . . . ?
Co1 Ru1 Co3 C3 47.0(3) . . . . ?
C9 Ru1 Co3 C7 -7.3(4) . . . . ?
C10 Ru1 Co3 C7 110.3(5) . . . . ?
C8 Ru1 Co3 C7 64.4(5) . . . . ?
C12 Ru1 Co3 C7 -80.9(4) . . . . ?
C6 Ru1 Co3 C7 -125.9(4) . . . . ?
Co2 Ru1 Co3 C7 -122.4(3) . . . . ?
Co1 Ru1 Co3 C7 -170.3(3) . . . . ?
C9 Ru1 Co3 C8 -71.7(4) . . . . ?
C10 Ru1 Co3 C8 45.9(5) . . . . ?
C12 Ru1 Co3 C8 -145.3(4) . . . . ?
C6 Ru1 Co3 C8 169.6(4) . . . . ?
Co2 Ru1 Co3 C8 173.2(3) . . . . ?
Co1 Ru1 Co3 C8 125.3(3) . . . . ?
C9 Ru1 Co3 C12 73.6(4) . . . . ?
C10 Ru1 Co3 C12 -168.8(4) . . . . ?
C8 Ru1 Co3 C12 145.3(4) . . . . ?
C6 Ru1 Co3 C12 -45.0(3) . . . . ?
Co2 Ru1 Co3 C12 -41.5(2) . . . . ?
Co1 Ru1 Co3 C12 -89.4(2) . . . . ?
C9 Ru1 Co3 C11 109.1(3) . . . . ?
C10 Ru1 Co3 C11 -133.2(4) . . . . ?
C8 Ru1 Co3 C11 -179.1(4) . . . . ?
C12 Ru1 Co3 C11 35.6(3) . . . . ?
C6 Ru1 Co3 C11 -9.5(3) . . . . ?
Co2 Ru1 Co3 C11 -5.9(2) . . . . ?
Co1 Ru1 Co3 C11 -53.8(2) . . . . ?
C9 Ru1 Co3 Co1 163.0(3) . . . . ?
C10 Ru1 Co3 Co1 -79.4(3) . . . . ?
C8 Ru1 Co3 Co1 -125.3(3) . . . . ?
C12 Ru1 Co3 Co1 89.4(2) . . . . ?
C6 Ru1 Co3 Co1 44.4(3) . . . . ?
Co2 Ru1 Co3 Co1 47.93(4) . . . . ?
C23 Co6 Co4 C18 -10.5(7) . . . . ?
C22 Co6 Co4 C18 48.0(5) . . . . ?
C24 Co6 Co4 C18 139.3(4) . . . . ?
C29 Co6 Co4 C18 -120.0(4) . . . . ?
C28 Co6 Co4 C18 -83.9(4) . . . . ?
Ru2 Co6 Co4 C18 -177.2(4) . . . . ?
C23 Co6 Co4 C19 -126.1(7) . . . . ?
C22 Co6 Co4 C19 -67.6(4) . . . . ?
C24 Co6 Co4 C19 23.7(4) . . . . ?
C29 Co6 Co4 C19 124.4(4) . . . . ?
C28 Co6 Co4 C19 160.5(4) . . . . ?
Ru2 Co6 Co4 C19 67.2(3) . . . . ?
C23 Co6 Co4 C28 73.4(7) . . . . ?
C22 Co6 Co4 C28 131.9(4) . . . . ?
C24 Co6 Co4 C28 -136.8(3) . . . . ?
C29 Co6 Co4 C28 -36.1(3) . . . . ?
Ru2 Co6 Co4 C28 -93.3(3) . . . . ?
C23 Co6 Co4 C22 -58.5(7) . . . . ?
C24 Co6 Co4 C22 91.3(4) . . . . ?
C29 Co6 Co4 C22 -168.0(3) . . . . ?
C28 Co6 Co4 C22 -131.9(4) . . . . ?
Ru2 Co6 Co4 C22 134.8(3) . . . . ?
C23 Co6 Co4 C20 113.1(7) . . . . ?
C22 Co6 Co4 C20 171.6(4) . . . . ?
C24 Co6 Co4 C20 -97.1(4) . . . . ?
C29 Co6 Co4 C20 3.6(4) . . . . ?
C28 Co6 Co4 C20 39.7(4) . . . . ?
Ru2 Co6 Co4 C20 -53.6(3) . . . . ?
C23 Co6 Co4 Co5 117.3(6) . . . . ?
C22 Co6 Co4 Co5 175.8(3) . . . . ?
C24 Co6 Co4 Co5 -93.0(2) . . . . ?
C29 Co6 Co4 Co5 7.75(19) . . . . ?
C28 Co6 Co4 Co5 43.9(2) . . . . ?
Ru2 Co6 Co4 Co5 -49.40(4) . . . . ?
C23 Co6 Co4 Ru2 166.7(6) . . . . ?
C22 Co6 Co4 Ru2 -134.8(3) . . . . ?
C24 Co6 Co4 Ru2 -43.5(2) . . . . ?
C29 Co6 Co4 Ru2 57.15(19) . . . . ?
C28 Co6 Co4 Ru2 93.3(2) . . . . ?
C21 Co5 Co4 C18 4.8(7) . . . . ?
C20 Co5 Co4 C18 -46.6(5) . . . . ?
C27 Co5 Co4 C18 -141.9(4) . . . . ?
C29 Co5 Co4 C18 121.5(4) . . . . ?
C28 Co5 Co4 C18 85.3(4) . . . . ?
Ru2 Co5 Co4 C18 178.5(3) . . . . ?
C21 Co5 Co4 C19 117.9(7) . . . . ?
C20 Co5 Co4 C19 66.6(5) . . . . ?
C27 Co5 Co4 C19 -28.7(4) . . . . ?
C29 Co5 Co4 C19 -125.3(4) . . . . ?
C28 Co5 Co4 C19 -161.5(5) . . . . ?
Ru2 Co5 Co4 C19 -68.3(4) . . . . ?
C21 Co5 Co4 C28 -80.6(7) . . . . ?
C20 Co5 Co4 C28 -131.9(4) . . . . ?
C27 Co5 Co4 C28 132.7(4) . . . . ?
C29 Co5 Co4 C28 36.2(3) . . . . ?
Ru2 Co5 Co4 C28 93.2(3) . . . . ?
C21 Co5 Co4 C22 -120.2(7) . . . . ?
C20 Co5 Co4 C22 -171.5(4) . . . . ?
C27 Co5 Co4 C22 93.1(4) . . . . ?
C29 Co5 Co4 C22 -3.4(4) . . . . ?
C28 Co5 Co4 C22 -39.6(4) . . . . ?
Ru2 Co5 Co4 C22 53.6(3) . . . . ?
C21 Co5 Co4 C20 51.3(7) . . . . ?
C27 Co5 Co4 C20 -95.4(4) . . . . ?
C29 Co5 Co4 C20 168.1(4) . . . . ?
C28 Co5 Co4 C20 131.9(4) . . . . ?
Ru2 Co5 Co4 C20 -134.9(3) . . . . ?
C21 Co5 Co4 Co6 -124.5(6) . . . . ?
C20 Co5 Co4 Co6 -175.8(3) . . . . ?
C27 Co5 Co4 Co6 88.8(2) . . . . ?
C29 Co5 Co4 Co6 -7.74(19) . . . . ?
C28 Co5 Co4 Co6 -43.9(3) . . . . ?
Ru2 Co5 Co4 Co6 49.26(4) . . . . ?
C21 Co5 Co4 Ru2 -173.8(6) . . . . ?
C20 Co5 Co4 Ru2 134.9(3) . . . . ?
C27 Co5 Co4 Ru2 39.6(2) . . . . ?
C29 Co5 Co4 Ru2 -57.00(19) . . . . ?
C28 Co5 Co4 Ru2 -93.2(3) . . . . ?
C25 Ru2 Co4 C18 -154(7) . . . . ?
C26 Ru2 Co4 C18 35(7) . . . . ?
C27 Ru2 Co4 C18 -64(7) . . . . ?
C24 Ru2 Co4 C18 119(7) . . . . ?
C29 Ru2 Co4 C18 26(7) . . . . ?
Co6 Ru2 Co4 C18 84(7) . . . . ?
Co5 Ru2 Co4 C18 -32(7) . . . . ?
C25 Ru2 Co4 C19 -1.3(4) . . . . ?
C26 Ru2 Co4 C19 -172.2(8) . . . . ?
C27 Ru2 Co4 C19 88.9(4) . . . . ?
C24 Ru2 Co4 C19 -87.7(4) . . . . ?
C29 Ru2 Co4 C19 179.2(4) . . . . ?
Co6 Ru2 Co4 C19 -122.7(3) . . . . ?
Co5 Ru2 Co4 C19 121.2(3) . . . . ?
C25 Ru2 Co4 C28 179.5(3) . . . . ?
C26 Ru2 Co4 C28 8.5(8) . . . . ?
C27 Ru2 Co4 C28 -90.4(3) . . . . ?
C24 Ru2 Co4 C28 93.1(3) . . . . ?
C29 Ru2 Co4 C28 0.0(3) . . . . ?
Co6 Ru2 Co4 C28 58.1(2) . . . . ?
Co5 Ru2 Co4 C28 -58.0(2) . . . . ?
C25 Ru2 Co4 C22 91.3(3) . . . . ?
C26 Ru2 Co4 C22 -79.7(8) . . . . ?
C27 Ru2 Co4 C22 -178.6(3) . . . . ?
C24 Ru2 Co4 C22 4.8(3) . . . . ?
C29 Ru2 Co4 C22 -88.2(3) . . . . ?
Co6 Ru2 Co4 C22 -30.1(2) . . . . ?
Co5 Ru2 Co4 C22 -146.3(2) . . . . ?
C25 Ru2 Co4 C20 -92.8(3) . . . . ?
C26 Ru2 Co4 C20 96.2(8) . . . . ?
C27 Ru2 Co4 C20 -2.7(3) . . . . ?
C24 Ru2 Co4 C20 -179.3(3) . . . . ?
C29 Ru2 Co4 C20 87.7(3) . . . . ?
Co6 Ru2 Co4 C20 145.8(2) . . . . ?
Co5 Ru2 Co4 C20 29.6(2) . . . . ?
C25 Ru2 Co4 Co6 121.4(3) . . . . ?
C26 Ru2 Co4 Co6 -49.6(8) . . . . ?
C27 Ru2 Co4 Co6 -148.4(2) . . . . ?
C24 Ru2 Co4 Co6 35.0(2) . . . . ?
C29 Ru2 Co4 Co6 -58.11(19) . . . . ?
Co5 Ru2 Co4 Co6 -116.14(5) . . . . ?
C25 Ru2 Co4 Co5 -122.5(3) . . . . ?
C26 Ru2 Co4 Co5 66.6(8) . . . . ?
C27 Ru2 Co4 Co5 -32.3(2) . . . . ?
C24 Ru2 Co4 Co5 151.1(2) . . . . ?
C29 Ru2 Co4 Co5 58.03(19) . . . . ?
Co6 Ru2 Co4 Co5 116.14(5) . . . . ?
C3 Co3 C12 C11 22.3(8) . . . . ?
C7 Co3 C12 C11 -112.8(4) . . . . ?
C8 Co3 C12 C11 146.0(4) . . . . ?
Co1 Co3 C12 C11 47.6(3) . . . . ?
Ru1 Co3 C12 C11 118.1(4) . . . . ?
C3 Co3 C12 C13 143.8(7) . . . . ?
C7 Co3 C12 C13 8.7(7) . . . . ?
C8 Co3 C12 C13 -92.5(6) . . . . ?
C11 Co3 C12 C13 121.5(8) . . . . ?
Co1 Co3 C12 C13 169.1(6) . . . . ?
Ru1 Co3 C12 C13 -120.3(7) . . . . ?
C3 Co3 C12 Co2 -34.0(8) . . . . ?
C7 Co3 C12 Co2 -169.1(4) . . . . ?
C8 Co3 C12 Co2 89.7(4) . . . . ?
C11 Co3 C12 Co2 -56.2(4) . . . . ?
Co1 Co3 C12 Co2 -8.6(3) . . . . ?
Ru1 Co3 C12 Co2 61.9(3) . . . . ?
C3 Co3 C12 Ru1 -95.8(6) . . . . ?
C7 Co3 C12 Ru1 129.1(3) . . . . ?
C8 Co3 C12 Ru1 27.9(3) . . . . ?
C11 Co3 C12 Ru1 -118.1(4) . . . . ?
Co1 Co3 C12 Ru1 -70.51(13) . . . . ?
C5 Co2 C12 C11 99.2(5) . . . . ?
C6 Co2 C12 C11 -151.7(4) . . . . ?
C4 Co2 C12 C11 -37.8(6) . . . . ?
Co1 Co2 C12 C11 -48.4(3) . . . . ?
Ru1 Co2 C12 C11 -120.2(4) . . . . ?
C5 Co2 C12 C13 -21.4(7) . . . . ?
C6 Co2 C12 C13 87.8(6) . . . . ?
C4 Co2 C12 C13 -158.3(6) . . . . ?
C11 Co2 C12 C13 -120.6(8) . . . . ?
Co1 Co2 C12 C13 -169.0(6) . . . . ?
Ru1 Co2 C12 C13 119.3(7) . . . . ?
C5 Co2 C12 Co3 156.4(4) . . . . ?
C6 Co2 C12 Co3 -94.5(4) . . . . ?
C4 Co2 C12 Co3 19.4(6) . . . . ?
C11 Co2 C12 Co3 57.2(4) . . . . ?
Co1 Co2 C12 Co3 8.7(3) . . . . ?
Ru1 Co2 C12 Co3 -63.0(3) . . . . ?
C5 Co2 C12 Ru1 -140.6(3) . . . . ?
C6 Co2 C12 Ru1 -31.5(3) . . . . ?
C4 Co2 C12 Ru1 82.4(4) . . . . ?
C11 Co2 C12 Ru1 120.2(4) . . . . ?
Co1 Co2 C12 Ru1 71.72(13) . . . . ?
C9 Ru1 C12 C11 176.5(5) . . . . ?
C10 Ru1 C12 C11 11(2) . . . . ?
C8 Ru1 C12 C11 -88.1(5) . . . . ?
C6 Ru1 C12 C11 85.1(5) . . . . ?
Co2 Ru1 C12 C11 60.3(4) . . . . ?
Co3 Ru1 C12 C11 -63.7(4) . . . . ?
Co1 Ru1 C12 C11 -1.4(4) . . . . ?
C9 Ru1 C12 C13 -1.9(6) . . . . ?
C10 Ru1 C12 C13 -167.4(17) . . . . ?
C8 Ru1 C12 C13 93.6(6) . . . . ?
C6 Ru1 C12 C13 -93.2(6) . . . . ?
Co2 Ru1 C12 C13 -118.0(6) . . . . ?
Co3 Ru1 C12 C13 118.0(6) . . . . ?
Co1 Ru1 C12 C13 -179.7(6) . . . . ?
C9 Ru1 C12 Co3 -119.9(3) . . . . ?
C10 Ru1 C12 Co3 74.5(19) . . . . ?
C8 Ru1 C12 Co3 -24.4(3) . . . . ?
C6 Ru1 C12 Co3 148.7(2) . . . . ?
Co2 Ru1 C12 Co3 124.0(3) . . . . ?
Co1 Ru1 C12 Co3 62.26(14) . . . . ?
C9 Ru1 C12 Co2 116.1(3) . . . . ?
C10 Ru1 C12 Co2 -49.4(19) . . . . ?
C8 Ru1 C12 Co2 -148.4(3) . . . . ?
C6 Ru1 C12 Co2 24.8(2) . . . . ?
Co3 Ru1 C12 Co2 -124.0(3) . . . . ?
Co1 Ru1 C12 Co2 -61.71(13) . . . . ?
C31 C30 C29 C28 173(8) . . . . ?
C31 C30 C29 Co6 83(8) . . . . ?
C31 C30 C29 Co5 -96(8) . . . . ?
C31 C30 C29 Ru2 -6(9) . . . . ?
C23 Co6 C29 C28 -105.3(5) . . . . ?
C22 Co6 C29 C28 33.1(6) . . . . ?
C24 Co6 C29 C28 149.2(4) . . . . ?
Co4 Co6 C29 C28 48.0(4) . . . . ?
Ru2 Co6 C29 C28 120.2(4) . . . . ?
C23 Co6 C29 C30 16.7(7) . . . . ?
C22 Co6 C29 C30 155.1(6) . . . . ?
C24 Co6 C29 C30 -88.7(6) . . . . ?
C28 Co6 C29 C30 122.0(7) . . . . ?
Co4 Co6 C29 C30 170.0(6) . . . . ?
Ru2 Co6 C29 C30 -117.8(6) . . . . ?
C23 Co6 C29 Co5 -163.6(4) . . . . ?
C22 Co6 C29 Co5 -25.1(6) . . . . ?
C24 Co6 C29 Co5 91.0(4) . . . . ?
C28 Co6 C29 Co5 -58.2(4) . . . . ?
Co4 Co6 C29 Co5 -10.2(3) . . . . ?
Ru2 Co6 C29 Co5 61.9(3) . . . . ?
C23 Co6 C29 Ru2 134.5(3) . . . . ?
C22 Co6 C29 Ru2 -87.0(4) . . . . ?
C24 Co6 C29 Ru2 29.1(3) . . . . ?
C28 Co6 C29 Ru2 -120.2(4) . . . . ?
Co4 Co6 C29 Ru2 -72.16(13) . . . . ?
C21 Co5 C29 C28 104.8(5) . . . . ?
C20 Co5 C29 C28 -32.7(6) . . . . ?
C27 Co5 C29 C28 -152.5(4) . . . . ?
Co4 Co5 C29 C28 -48.0(4) . . . . ?
Ru2 Co5 C29 C28 -120.0(4) . . . . ?
C21 Co5 C29 C30 -17.2(7) . . . . ?
C20 Co5 C29 C30 -154.7(6) . . . . ?
C27 Co5 C29 C30 85.5(6) . . . . ?
C28 Co5 C29 C30 -122.0(7) . . . . ?
Co4 Co5 C29 C30 -170.0(6) . . . . ?
Ru2 Co5 C29 C30 118.0(6) . . . . ?
C21 Co5 C29 Co6 163.1(4) . . . . ?
C20 Co5 C29 Co6 25.5(6) . . . . ?
C27 Co5 C29 Co6 -94.2(4) . . . . ?
C28 Co5 C29 Co6 58.2(4) . . . . ?
Co4 Co5 C29 Co6 10.2(3) . . . . ?
Ru2 Co5 C29 Co6 -61.8(2) . . . . ?
C21 Co5 C29 Ru2 -135.2(3) . . . . ?
C20 Co5 C29 Ru2 87.3(5) . . . . ?
C27 Co5 C29 Ru2 -32.5(3) . . . . ?
C28 Co5 C29 Ru2 120.0(4) . . . . ?
Co4 Co5 C29 Ru2 71.98(13) . . . . ?
C25 Ru2 C29 C28 -2.7(19) . . . . ?
C26 Ru2 C29 C28 -177.4(5) . . . . ?
C27 Ru2 C29 C28 89.7(5) . . . . ?
C24 Ru2 C29 C28 -85.9(5) . . . . ?
Co6 Ru2 C29 C28 -62.0(4) . . . . ?
Co5 Ru2 C29 C28 62.2(4) . . . . ?
Co4 Ru2 C29 C28 0.0(4) . . . . ?
C25 Ru2 C29 C30 176.7(15) . . . . ?
C26 Ru2 C29 C30 1.9(6) . . . . ?
C27 Ru2 C29 C30 -90.9(6) . . . . ?
C24 Ru2 C29 C30 93.4(6) . . . . ?
Co6 Ru2 C29 C30 117.3(6) . . . . ?
Co5 Ru2 C29 C30 -118.5(6) . . . . ?
Co4 Ru2 C29 C30 179.3(6) . . . . ?
C25 Ru2 C29 Co6 59.4(17) . . . . ?
C26 Ru2 C29 Co6 -115.4(3) . . . . ?
C27 Ru2 C29 Co6 151.8(3) . . . . ?
C24 Ru2 C29 Co6 -23.9(3) . . . . ?
Co5 Ru2 C29 Co6 124.3(3) . . . . ?
Co4 Ru2 C29 Co6 62.07(13) . . . . ?
C25 Ru2 C29 Co5 -64.9(17) . . . . ?
C26 Ru2 C29 Co5 120.3(3) . . . . ?
C27 Ru2 C29 Co5 27.5(3) . . . . ?
C24 Ru2 C29 Co5 -148.1(3) . . . . ?
Co6 Ru2 C29 Co5 -124.3(3) . . . . ?
Co4 Ru2 C29 Co5 -62.20(14) . . . . ?
C11 C12 C13 C14 178(100) . . . . ?
Co3 C12 C13 C14 89(10) . . . . ?
Co2 C12 C13 C14 -94(10) . . . . ?
Ru1 C12 C13 C14 -4(10) . . . . ?
C5 Co2 C4 O4 28.2(14) . . . . ?
C6 Co2 C4 O4 -73.4(14) . . . . ?
C12 Co2 C4 O4 170.1(12) . . . . ?
C11 Co2 C4 O4 146.8(13) . . . . ?
Co1 Co2 C4 O4 -177.3(15) . . . . ?
Ru1 Co2 C4 O4 -132.6(13) . . . . ?
C5 Co2 C4 Co1 -154.4(3) . . . . ?
C6 Co2 C4 Co1 104.0(3) . . . . ?
C12 Co2 C4 Co1 -12.6(5) . . . . ?
C11 Co2 C4 Co1 -35.8(3) . . . . ?
Ru1 Co2 C4 Co1 44.8(2) . . . . ?
C2 Co1 C4 O4 54.1(10) . . . . ?
C1 Co1 C4 O4 -41.4(9) . . . . ?
C11 Co1 C4 O4 -145.2(9) . . . . ?
Co2 Co1 C4 O4 178.1(11) . . . . ?
Co3 Co1 C4 O4 -176.9(7) . . . . ?
Ru1 Co1 C4 O4 139.8(9) . . . . ?
C2 Co1 C4 Co2 -124.0(4) . . . . ?
C1 Co1 C4 Co2 140.6(4) . . . . ?
C11 Co1 C4 Co2 36.7(3) . . . . ?
Co3 Co1 C4 Co2 5.1(5) . . . . ?
Ru1 Co1 C4 Co2 -38.3(2) . . . . ?
C25 Ru2 C26 O19 -145(18) . . . . ?
C27 Ru2 C26 O19 124(18) . . . . ?
C24 Ru2 C26 O19 -58(18) . . . . ?
C29 Ru2 C26 O19 34(18) . . . . ?
Co6 Ru2 C26 O19 -17(19) . . . . ?
Co5 Ru2 C26 O19 83(18) . . . . ?
Co4 Ru2 C26 O19 26(19) . . . . ?
C9 Ru1 C10 O10 -137(45) . . . . ?
C8 Ru1 C10 O10 128(45) . . . . ?
C12 Ru1 C10 O10 28(46) . . . . ?
C6 Ru1 C10 O10 -46(45) . . . . ?
Co2 Ru1 C10 O10 -16(45) . . . . ?
Co3 Ru1 C10 O10 96(45) . . . . ?
Co1 Ru1 C10 O10 40(45) . . . . ?
C23 Co6 C24 O17 42.0(12) . . . . ?
C22 Co6 C24 O17 -63.1(12) . . . . ?
C29 Co6 C24 O17 156.7(11) . . . . ?
C28 Co6 C24 O17 -175.9(10) . . . . ?
Co4 Co6 C24 O17 -125.0(11) . . . . ?
Ru2 Co6 C24 O17 -174.9(13) . . . . ?
C23 Co6 C24 Ru2 -143.2(3) . . . . ?
C22 Co6 C24 Ru2 111.8(3) . . . . ?
C29 Co6 C24 Ru2 -28.4(3) . . . . ?
C28 Co6 C24 Ru2 -1.0(5) . . . . ?
Co4 Co6 C24 Ru2 49.9(2) . . . . ?
C25 Ru2 C24 O17 32.8(9) . . . . ?
C26 Ru2 C24 O17 -62.8(9) . . . . ?
C27 Ru2 C24 O17 88(4) . . . . ?
C29 Ru2 C24 O17 -157.6(9) . . . . ?
Co6 Ru2 C24 O17 175.8(11) . . . . ?
Co5 Ru2 C24 O17 167.5(7) . . . . ?
Co4 Ru2 C24 O17 134.4(9) . . . . ?
C25 Ru2 C24 Co6 -142.9(4) . . . . ?
C26 Ru2 C24 Co6 121.4(3) . . . . ?
C27 Ru2 C24 Co6 -87(4) . . . . ?
C29 Ru2 C24 Co6 26.6(3) . . . . ?
Co5 Ru2 C24 Co6 -8.3(4) . . . . ?
Co4 Ru2 C24 Co6 -41.4(2) . . . . ?
C1 Co1 C2 O2 -78(50) . . . . ?
C11 Co1 C2 O2 84(50) . . . . ?
C4 Co1 C2 O2 -167(100) . . . . ?
Co2 Co1 C2 O2 149(50) . . . . ?
Co3 Co1 C2 O2 46(50) . . . . ?
Ru1 Co1 C2 O2 100(50) . . . . ?
C5 Co2 C6 O6 -33.6(12) . . . . ?
C4 Co2 C6 O6 69.4(12) . . . . ?
C12 Co2 C6 O6 -155.3(12) . . . . ?
C11 Co2 C6 O6 178.0(10) . . . . ?
Co1 Co2 C6 O6 125.9(12) . . . . ?
Ru1 Co2 C6 O6 174.8(13) . . . . ?
C5 Co2 C6 Ru1 151.6(3) . . . . ?
C4 Co2 C6 Ru1 -105.4(3) . . . . ?
C12 Co2 C6 Ru1 29.9(3) . . . . ?
C11 Co2 C6 Ru1 3.2(5) . . . . ?
Co1 Co2 C6 Ru1 -48.92(19) . . . . ?
C9 Ru1 C6 O6 61.2(8) . . . . ?
C10 Ru1 C6 O6 -33.6(8) . . . . ?
C8 Ru1 C6 O6 -89(2) . . . . ?
C12 Ru1 C6 O6 155.5(8) . . . . ?
Co2 Ru1 C6 O6 -176.2(10) . . . . ?
Co3 Ru1 C6 O6 -171.1(7) . . . . ?
Co1 Ru1 C6 O6 -135.8(8) . . . . ?
C9 Ru1 C6 Co2 -122.6(3) . . . . ?
C10 Ru1 C6 Co2 142.5(4) . . . . ?
C8 Ru1 C6 Co2 87(2) . . . . ?
C12 Ru1 C6 Co2 -28.4(3) . . . . ?
Co3 Ru1 C6 Co2 5.1(4) . . . . ?
Co1 Ru1 C6 Co2 40.37(18) . . . . ?
C6 Co2 C5 O5 59(25) . . . . ?
C4 Co2 C5 O5 -41(25) . . . . ?
C12 Co2 C5 O5 171(100) . . . . ?
C11 Co2 C5 O5 -144(25) . . . . ?
Co1 Co2 C5 O5 -83(25) . . . . ?
Ru1 Co2 C5 O5 105(25) . . . . ?
C20 Co5 C21 O14 -42(8) . . . . ?
C27 Co5 C21 O14 61(8) . . . . ?
C29 Co5 C21 O14 166(8) . . . . ?
C28 Co5 C21 O14 -150(8) . . . . ?
Co4 Co5 C21 O14 -87(8) . . . . ?
Ru2 Co5 C21 O14 102(8) . . . . ?
C2 Co1 C1 O1 -19(9) . . . . ?
C11 Co1 C1 O1 167(9) . . . . ?
C4 Co1 C1 O1 77(9) . . . . ?
Co2 Co1 C1 O1 110(9) . . . . ?
Co3 Co1 C1 O1 -135(9) . . . . ?
Ru1 Co1 C1 O1 -131(8) . . . . ?
C26 Ru2 C25 O18 77(25) . . . . ?
C27 Ru2 C25 O18 170(100) . . . . ?
C24 Ru2 C25 O18 -14(25) . . . . ?
C29 Ru2 C25 O18 -98(25) . . . . ?
Co6 Ru2 C25 O18 -45(25) . . . . ?
Co5 Ru2 C25 O18 -156(25) . . . . ?
Co4 Ru2 C25 O18 -101(25) . . . . ?
C3 Co3 C7 O7 4(13) . . . . ?
C8 Co3 C7 O7 -97(13) . . . . ?
C12 Co3 C7 O7 159(13) . . . . ?
C11 Co3 C7 O7 117(13) . . . . ?
Co1 Co3 C7 O7 64(13) . . . . ?
Ru1 Co3 C7 O7 -144(13) . . . . ?
C3 Co3 C8 O8 -51.7(12) . . . . ?
C7 Co3 C8 O8 49.3(11) . . . . ?
C12 Co3 C8 O8 158.2(11) . . . . ?
C11 Co3 C8 O8 -172.7(10) . . . . ?
Co1 Co3 C8 O8 -124.5(11) . . . . ?
Ru1 Co3 C8 O8 -173.9(13) . . . . ?
C3 Co3 C8 Ru1 122.2(3) . . . . ?
C7 Co3 C8 Ru1 -136.8(3) . . . . ?
C12 Co3 C8 Ru1 -27.9(3) . . . . ?
C11 Co3 C8 Ru1 1.2(5) . . . . ?
Co1 Co3 C8 Ru1 49.4(2) . . . . ?
C9 Ru1 C8 O8 -65.1(11) . . . . ?
C10 Ru1 C8 O8 29.8(11) . . . . ?
C12 Ru1 C8 O8 -159.5(10) . . . . ?
C6 Ru1 C8 O8 85(3) . . . . ?
Co2 Ru1 C8 O8 164.6(9) . . . . ?
Co3 Ru1 C8 O8 174.2(12) . . . . ?
Co1 Ru1 C8 O8 131.8(10) . . . . ?
C9 Ru1 C8 Co3 120.7(3) . . . . ?
C10 Ru1 C8 Co3 -144.3(4) . . . . ?
C12 Ru1 C8 Co3 26.3(3) . . . . ?
C6 Ru1 C8 Co3 -89(2) . . . . ?
Co2 Ru1 C8 Co3 -9.5(4) . . . . ?
Co1 Ru1 C8 Co3 -42.4(2) . . . . ?
C22 Co6 C23 O16 -135(100) . . . . ?
C24 Co6 C23 O16 125(100) . . . . ?
C29 Co6 C23 O16 17(100) . . . . ?
C28 Co6 C23 O16 -26(100) . . . . ?
Co4 Co6 C23 O16 -85(100) . . . . ?
Ru2 Co6 C23 O16 77(100) . . . . ?
C30 C29 C28 Si2 -0.4(11) . . . . ?
Co6 C29 C28 Si2 115.8(6) . . . . ?
Co5 C29 C28 Si2 -117.7(6) . . . . ?
Ru2 C29 C28 Si2 178.9(5) . . . . ?
C30 C29 C28 Co4 -179.3(6) . . . . ?
Co6 C29 C28 Co4 -63.1(3) . . . . ?
Co5 C29 C28 Co4 63.4(3) . . . . ?
Ru2 C29 C28 Co4 0.0(5) . . . . ?
C30 C29 C28 Co6 -116.2(7) . . . . ?
Co5 C29 C28 Co6 126.4(2) . . . . ?
Ru2 C29 C28 Co6 63.0(3) . . . . ?
C30 C29 C28 Co5 117.3(7) . . . . ?
Co6 C29 C28 Co5 -126.4(2) . . . . ?
Ru2 C29 C28 Co5 -63.4(3) . . . . ?
C33 Si2 C28 C29 4.8(10) . . . . ?
C32 Si2 C28 C29 -117.9(8) . . . . ?
C34 Si2 C28 C29 123.1(8) . . . . ?
C33 Si2 C28 Co4 -176.5(7) . . . . ?
C32 Si2 C28 Co4 60.9(6) . . . . ?
C34 Si2 C28 Co4 -58.2(6) . . . . ?
C33 Si2 C28 Co6 95.2(8) . . . . ?
C32 Si2 C28 Co6 -27.4(6) . . . . ?
C34 Si2 C28 Co6 -146.5(6) . . . . ?
C33 Si2 C28 Co5 -87.0(8) . . . . ?
C32 Si2 C28 Co5 150.3(5) . . . . ?
C34 Si2 C28 Co5 31.3(7) . . . . ?
C18 Co4 C28 C29 -178.9(5) . . . . ?
C19 Co4 C28 C29 -2.2(13) . . . . ?
C22 Co4 C28 C29 92.7(5) . . . . ?
C20 Co4 C28 C29 -92.5(5) . . . . ?
Co6 Co4 C28 C29 61.0(4) . . . . ?
Co5 Co4 C28 C29 -61.2(4) . . . . ?
Ru2 Co4 C28 C29 0.0(4) . . . . ?
C18 Co4 C28 Si2 2.1(5) . . . . ?
C19 Co4 C28 Si2 178.8(9) . . . . ?
C22 Co4 C28 Si2 -86.3(4) . . . . ?
C20 Co4 C28 Si2 88.5(4) . . . . ?
Co6 Co4 C28 Si2 -118.1(5) . . . . ?
Co5 Co4 C28 Si2 119.8(5) . . . . ?
Ru2 Co4 C28 Si2 -179.0(4) . . . . ?
C18 Co4 C28 Co6 120.1(3) . . . . ?
C19 Co4 C28 Co6 -63.2(11) . . . . ?
C22 Co4 C28 Co6 31.7(3) . . . . ?
C20 Co4 C28 Co6 -153.5(3) . . . . ?
Co5 Co4 C28 Co6 -122.2(3) . . . . ?
Ru2 Co4 C28 Co6 -60.97(13) . . . . ?
C18 Co4 C28 Co5 -117.7(3) . . . . ?
C19 Co4 C28 Co5 59.0(11) . . . . ?
C22 Co4 C28 Co5 153.9(3) . . . . ?
C20 Co4 C28 Co5 -31.3(3) . . . . ?
Co6 Co4 C28 Co5 122.2(3) . . . . ?
Ru2 Co4 C28 Co5 61.20(13) . . . . ?
C23 Co6 C28 C29 92.6(5) . . . . ?
C22 Co6 C28 C29 -156.9(4) . . . . ?
C24 Co6 C28 C29 -45.0(6) . . . . ?
Co4 Co6 C28 C29 -115.6(4) . . . . ?
Ru2 Co6 C28 C29 -45.8(4) . . . . ?
C23 Co6 C28 Si2 -34.8(6) . . . . ?
C22 Co6 C28 Si2 75.6(5) . . . . ?
C24 Co6 C28 Si2 -172.4(4) . . . . ?
C29 Co6 C28 Si2 -127.4(6) . . . . ?
Co4 Co6 C28 Si2 117.0(5) . . . . ?
Ru2 Co6 C28 Si2 -173.3(4) . . . . ?
C23 Co6 C28 Co4 -151.8(3) . . . . ?
C22 Co6 C28 Co4 -41.3(3) . . . . ?
C24 Co6 C28 Co4 70.6(4) . . . . ?
C29 Co6 C28 Co4 115.6(4) . . . . ?
Ru2 Co6 C28 Co4 69.77(14) . . . . ?
C23 Co6 C28 Co5 147.2(4) . . . . ?
C22 Co6 C28 Co5 -102.4(4) . . . . ?
C24 Co6 C28 Co5 9.6(6) . . . . ?
C29 Co6 C28 Co5 54.6(4) . . . . ?
Co4 Co6 C28 Co5 -61.0(3) . . . . ?
Ru2 Co6 C28 Co5 8.8(3) . . . . ?
C21 Co5 C28 C29 -95.8(5) . . . . ?
C20 Co5 C28 C29 157.6(4) . . . . ?
C27 Co5 C28 C29 38.9(6) . . . . ?
Co4 Co5 C28 C29 115.4(4) . . . . ?
Ru2 Co5 C28 C29 45.8(3) . . . . ?
C21 Co5 C28 Si2 31.7(6) . . . . ?
C20 Co5 C28 Si2 -74.9(5) . . . . ?
C27 Co5 C28 Si2 166.4(4) . . . . ?
C29 Co5 C28 Si2 127.5(6) . . . . ?
Co4 Co5 C28 Si2 -117.1(5) . . . . ?
Ru2 Co5 C28 Si2 173.3(4) . . . . ?
C21 Co5 C28 Co4 148.8(3) . . . . ?
C20 Co5 C28 Co4 42.2(3) . . . . ?
C27 Co5 C28 Co4 -76.5(4) . . . . ?
C29 Co5 C28 Co4 -115.4(4) . . . . ?
Ru2 Co5 C28 Co4 -69.62(15) . . . . ?
C21 Co5 C28 Co6 -150.4(4) . . . . ?
C20 Co5 C28 Co6 103.1(4) . . . . ?
C27 Co5 C28 Co6 -15.6(6) . . . . ?
C29 Co5 C28 Co6 -54.5(4) . . . . ?
Co4 Co5 C28 Co6 60.9(3) . . . . ?
Ru2 Co5 C28 Co6 -8.7(3) . . . . ?
C13 C12 C11 Si1 -0.9(11) . . . . ?
Co3 C12 C11 Si1 115.4(6) . . . . ?
Co2 C12 C11 Si1 -117.2(6) . . . . ?
Ru1 C12 C11 Si1 -179.2(4) . . . . ?
C13 C12 C11 Co1 -179.9(6) . . . . ?
Co3 C12 C11 Co1 -63.7(3) . . . . ?
Co2 C12 C11 Co1 63.8(3) . . . . ?
Ru1 C12 C11 Co1 1.8(5) . . . . ?
C13 C12 C11 Co2 116.3(7) . . . . ?
Co3 C12 C11 Co2 -127.4(2) . . . . ?
Ru1 C12 C11 Co2 -62.0(3) . . . . ?
C13 C12 C11 Co3 -116.3(7) . . . . ?
Co2 C12 C11 Co3 127.4(2) . . . . ?
Ru1 C12 C11 Co3 65.5(3) . . . . ?
C17 Si1 C11 C12 -2.2(9) . . . . ?
C16 Si1 C11 C12 118.7(8) . . . . ?
C15 Si1 C11 C12 -120.4(7) . . . . ?
C17 Si1 C11 Co1 176.7(6) . . . . ?
C16 Si1 C11 Co1 -62.3(6) . . . . ?
C15 Si1 C11 Co1 58.5(6) . . . . ?
C17 Si1 C11 Co2 -94.7(6) . . . . ?
C16 Si1 C11 Co2 26.2(7) . . . . ?
C15 Si1 C11 Co2 147.1(5) . . . . ?
C17 Si1 C11 Co3 87.1(6) . . . . ?
C16 Si1 C11 Co3 -152.0(5) . . . . ?
C15 Si1 C11 Co3 -31.1(6) . . . . ?
C2 Co1 C11 C12 15.1(12) . . . . ?
C1 Co1 C11 C12 176.4(5) . . . . ?
C4 Co1 C11 C12 -94.7(5) . . . . ?
Co2 Co1 C11 C12 -62.4(4) . . . . ?
Co3 Co1 C11 C12 60.3(4) . . . . ?
Ru1 Co1 C11 C12 -1.4(4) . . . . ?
C2 Co1 C11 Si1 -164.1(8) . . . . ?
C1 Co1 C11 Si1 -2.7(5) . . . . ?
C4 Co1 C11 Si1 86.2(4) . . . . ?
Co2 Co1 C11 Si1 118.5(4) . . . . ?
Co3 Co1 C11 Si1 -118.9(4) . . . . ?
Ru1 Co1 C11 Si1 179.5(4) . . . . ?
C2 Co1 C11 Co2 77.4(9) . . . . ?
C1 Co1 C11 Co2 -121.2(3) . . . . ?
C4 Co1 C11 Co2 -32.3(3) . . . . ?
Co3 Co1 C11 Co2 122.6(3) . . . . ?
Ru1 Co1 C11 Co2 60.99(13) . . . . ?
C2 Co1 C11 Co3 -45.2(10) . . . . ?
C1 Co1 C11 Co3 116.2(3) . . . . ?
C4 Co1 C11 Co3 -154.9(2) . . . . ?
Co2 Co1 C11 Co3 -122.6(3) . . . . ?
Ru1 Co1 C11 Co3 -61.63(13) . . . . ?
C5 Co2 C11 C12 -102.1(5) . . . . ?
C6 Co2 C11 C12 42.8(6) . . . . ?
C4 Co2 C11 C12 152.0(4) . . . . ?
Co1 Co2 C11 C12 114.7(4) . . . . ?
Ru1 Co2 C11 C12 45.5(3) . . . . ?
C5 Co2 C11 Si1 26.3(6) . . . . ?
C6 Co2 C11 Si1 171.1(4) . . . . ?
C4 Co2 C11 Si1 -79.7(5) . . . . ?
C12 Co2 C11 Si1 128.3(6) . . . . ?
Co1 Co2 C11 Si1 -117.0(5) . . . . ?
Ru1 Co2 C11 Si1 173.9(4) . . . . ?
C5 Co2 C11 Co1 143.2(3) . . . . ?
C6 Co2 C11 Co1 -71.9(5) . . . . ?
C4 Co2 C11 Co1 37.3(3) . . . . ?
C12 Co2 C11 Co1 -114.7(4) . . . . ?
Ru1 Co2 C11 Co1 -69.16(14) . . . . ?
C5 Co2 C11 Co3 -155.4(3) . . . . ?
C6 Co2 C11 Co3 -10.6(6) . . . . ?
C4 Co2 C11 Co3 98.7(4) . . . . ?
C12 Co2 C11 Co3 -53.3(4) . . . . ?
Co1 Co2 C11 Co3 61.4(2) . . . . ?
Ru1 Co2 C11 Co3 -7.8(3) . . . . ?
C3 Co3 C11 C12 -166.6(5) . . . . ?
C7 Co3 C11 C12 83.8(5) . . . . ?
C8 Co3 C11 C12 -47.7(6) . . . . ?
Co1 Co3 C11 C12 -115.4(4) . . . . ?
Ru1 Co3 C11 C12 -46.8(3) . . . . ?
C3 Co3 C11 Si1 66.2(5) . . . . ?
C7 Co3 C11 Si1 -43.4(6) . . . . ?
C8 Co3 C11 Si1 -174.9(4) . . . . ?
C12 Co3 C11 Si1 -127.2(6) . . . . ?
Co1 Co3 C11 Si1 117.4(5) . . . . ?
Ru1 Co3 C11 Si1 -173.9(4) . . . . ?
C3 Co3 C11 Co1 -51.2(4) . . . . ?
C7 Co3 C11 Co1 -160.8(3) . . . . ?
C8 Co3 C11 Co1 67.7(4) . . . . ?
C12 Co3 C11 Co1 115.4(4) . . . . ?
Ru1 Co3 C11 Co1 68.62(14) . . . . ?
C3 Co3 C11 Co2 -112.1(4) . . . . ?
C7 Co3 C11 Co2 138.3(4) . . . . ?
C8 Co3 C11 Co2 6.7(6) . . . . ?
C12 Co3 C11 Co2 54.5(4) . . . . ?
Co1 Co3 C11 Co2 -60.9(2) . . . . ?
Ru1 Co3 C11 Co2 7.7(3) . . . . ?
C21 Co5 C20 O13 21(2) . . . . ?
C27 Co5 C20 O13 -78(2) . . . . ?
C29 Co5 C20 O13 163.1(17) . . . . ?
C28 Co5 C20 O13 142.7(19) . . . . ?
Co4 Co5 C20 O13 180(2) . . . . ?
Ru2 Co5 C20 O13 -134.9(19) . . . . ?
C21 Co5 C20 Co4 -158.6(3) . . . . ?
C27 Co5 C20 Co4 102.3(3) . . . . ?
C29 Co5 C20 Co4 -16.8(5) . . . . ?
C28 Co5 C20 Co4 -37.2(3) . . . . ?
Ru2 Co5 C20 Co4 45.2(2) . . . . ?
C18 Co4 C20 O13 -38.8(9) . . . . ?
C19 Co4 C20 O13 57.5(9) . . . . ?
C28 Co4 C20 O13 -142.4(9) . . . . ?
C22 Co4 C20 O13 -81(3) . . . . ?
Co6 Co4 C20 O13 -174.0(7) . . . . ?
Co5 Co4 C20 O13 -179.9(11) . . . . ?
Ru2 Co4 C20 O13 143.3(9) . . . . ?
C18 Co4 C20 Co5 141.1(4) . . . . ?
C19 Co4 C20 Co5 -122.5(4) . . . . ?
C28 Co4 C20 Co5 37.6(3) . . . . ?
C22 Co4 C20 Co5 99(3) . . . . ?
Co6 Co4 C20 Co5 6.0(4) . . . . ?
Ru2 Co4 C20 Co5 -36.8(2) . . . . ?
C23 Co6 C22 O15 -24.4(18) . . . . ?
C24 Co6 C22 O15 76.8(18) . . . . ?
C29 Co6 C22 O15 -165.0(16) . . . . ?
C28 Co6 C22 O15 -144.4(17) . . . . ?
Co4 Co6 C22 O15 178.5(19) . . . . ?
Ru2 Co6 C22 O15 133.4(17) . . . . ?
C23 Co6 C22 Co4 157.1(3) . . . . ?
C24 Co6 C22 Co4 -101.7(3) . . . . ?
C29 Co6 C22 Co4 16.5(5) . . . . ?
C28 Co6 C22 Co4 37.1(3) . . . . ?
Ru2 Co6 C22 Co4 -45.1(2) . . . . ?
C18 Co4 C22 O15 39.8(9) . . . . ?
C19 Co4 C22 O15 -56.6(9) . . . . ?
C28 Co4 C22 O15 143.3(9) . . . . ?
C20 Co4 C22 O15 82(3) . . . . ?
Co6 Co4 C22 O15 -179.2(10) . . . . ?
Co5 Co4 C22 O15 174.7(7) . . . . ?
Ru2 Co4 C22 O15 -142.4(8) . . . . ?
C18 Co4 C22 Co6 -141.0(4) . . . . ?
C19 Co4 C22 Co6 122.6(4) . . . . ?
C28 Co4 C22 Co6 -37.6(3) . . . . ?
C20 Co4 C22 Co6 -99(3) . . . . ?
Co5 Co4 C22 Co6 -6.1(4) . . . . ?
Ru2 Co4 C22 Co6 36.8(2) . . . . ?
C10 Ru1 C9 O9 137(13) . . . . ?
C8 Ru1 C9 O9 -133(13) . . . . ?
C12 Ru1 C9 O9 -41(13) . . . . ?
C6 Ru1 C9 O9 50(13) . . . . ?
Co2 Ru1 C9 O9 10(13) . . . . ?
Co3 Ru1 C9 O9 -90(13) . . . . ?
Co1 Ru1 C9 O9 -34(14) . . . . ?
C21 Co5 C27 O20 -36.3(11) . . . . ?
C20 Co5 C27 O20 64.5(11) . . . . ?
C29 Co5 C27 O20 -153.4(11) . . . . ?
C28 Co5 C27 O20 -177.2(9) . . . . ?
Co4 Co5 C27 O20 128.9(11) . . . . ?
Ru2 Co5 C27 O20 174.5(12) . . . . ?
C21 Co5 C27 Ru2 149.2(3) . . . . ?
C20 Co5 C27 Ru2 -110.0(3) . . . . ?
C29 Co5 C27 Ru2 32.1(3) . . . . ?
C28 Co5 C27 Ru2 8.3(5) . . . . ?
Co4 Co5 C27 Ru2 -45.6(2) . . . . ?
C25 Ru2 C27 O20 -36.2(9) . . . . ?
C26 Ru2 C27 O20 59.5(9) . . . . ?
C24 Ru2 C27 O20 -92(4) . . . . ?
C29 Ru2 C27 O20 154.3(9) . . . . ?
Co6 Ru2 C27 O20 -174.4(7) . . . . ?
Co5 Ru2 C27 O20 -175.3(11) . . . . ?
Co4 Ru2 C27 O20 -137.6(9) . . . . ?
C25 Ru2 C27 Co5 139.1(3) . . . . ?
C26 Ru2 C27 Co5 -125.2(3) . . . . ?
C24 Ru2 C27 Co5 84(4) . . . . ?
C29 Ru2 C27 Co5 -30.5(3) . . . . ?
Co6 Ru2 C27 Co5 0.9(4) . . . . ?
Co4 Ru2 C27 Co5 37.69(19) . . . . ?
C7 Co3 C3 O3 -16(4) . . . . ?
C8 Co3 C3 O3 84(4) . . . . ?
C12 Co3 C3 O3 -152(4) . . . . ?
C11 Co3 C3 O3 -138(4) . . . . ?
Co1 Co3 C3 O3 -178(4) . . . . ?
Ru1 Co3 C3 O3 137(4) . . . . ?
C18 Co4 C19 O12 -134(61) . . . . ?
C28 Co4 C19 O12 49(61) . . . . ?
C22 Co4 C19 O12 -45(61) . . . . ?
C20 Co4 C19 O12 139(61) . . . . ?
Co6 Co4 C19 O12 -4(61) . . . . ?
Co5 Co4 C19 O12 99(61) . . . . ?
Ru2 Co4 C19 O12 47(61) . . . . ?
C19 Co4 C18 O11 -14(10) . . . . ?
C28 Co4 C18 O11 165(10) . . . . ?
C22 Co4 C18 O11 -106(10) . . . . ?
C20 Co4 C18 O11 78(10) . . . . ?
Co6 Co4 C18 O11 -138(9) . . . . ?
Co5 Co4 C18 O11 108(10) . . . . ?
Ru2 Co4 C18 O11 139(8) . . . . ?
C38 C37 C36 C35 62.2(18) . . . . ?
C39 C40 C41 C42 174.8(17) . . . . ?
C45 C44 C43 N1 -179.3(8) . . . . ?
C39 N1 C43 C44 -172.7(8) . . . . ?
C35 N1 C43 C44 65.9(10) . . . . ?
C47 N1 C43 C44 -52.7(10) . . . . ?
C43 C44 C45 C46 -62.7(13) . . . . ?
C50 C49 C48 C47 -173.5(11) . . . . ?
C41 C40 C39 N1 -173.4(10) . . . . ?
C35 N1 C39 C40 50.8(10) . . . . ?
C47 N1 C39 C40 171.9(8) . . . . ?
C43 N1 C39 C40 -68.0(10) . . . . ?
C37 C36 C35 N1 -172.4(9) . . . . ?
C39 N1 C35 C36 53.4(10) . . . . ?
C47 N1 C35 C36 -68.1(10) . . . . ?
C43 N1 C35 C36 172.9(8) . . . . ?
C49 C48 C47 N1 -176.8(9) . . . . ?
C39 N1 C47 C48 63.0(10) . . . . ?
C35 N1 C47 C48 -174.2(8) . . . . ?
C43 N1 C47 C48 -56.4(10) . . . . ?
C59 N2 C55 C56 177.4(6) . . . . ?
C51 N2 C55 C56 -60.4(8) . . . . ?
C63 N2 C55 C56 59.1(8) . . . . ?
C59 N2 C63 C64 -71.6(8) . . . . ?
C51 N2 C63 C64 166.8(6) . . . . ?
C55 N2 C63 C64 47.1(8) . . . . ?
C51 N2 C59 C60 -51.5(9) . . . . ?
C55 N2 C59 C60 68.8(8) . . . . ?
C63 N2 C59 C60 -171.0(7) . . . . ?
N2 C59 C60 C61 -179.1(7) . . . . ?
C62 C61 C60 C59 -175.6(9) . . . . ?
C59 N2 C51 C52 -55.3(8) . . . . ?
C55 N2 C51 C52 -175.4(6) . . . . ?
C63 N2 C51 C52 63.7(7) . . . . ?
C53 C52 C51 N2 -177.4(6) . . . . ?
C51 C52 C53 C54 173.4(8) . . . . ?
N2 C63 C64 C65 177.9(6) . . . . ?
C66 C65 C64 C63 171.3(8) . . . . ?
C58 C57 C56 C55 -177.8(7) . . . . ?
N2 C55 C56 C57 -163.3(6) . . . . ?
